data_7150171
loop_
_publ_author_name
'Armspach, Dominique'
'Poorters, Laurent'
'Matt, Dominique'
'Benmerad, Belkacem'
'Balegroune, Fadila'
'Toupet, Loic'

_publ_section_title
;
 A new approach to A,B-difunctionalisation of cyclodextrins using bulky
 1,3-bis[bis(aryl)chloromethyl]benzenes as capping reagents.
;
_journal_issue 14
_journal_name_full 'Organic &amp; biomolecular chemistry'
_journal_page_first 2588
_journal_page_last 2592
_journal_paper_doi 10.1039/b504012d
_journal_volume 3
_journal_year 2005
_chemical_formula_sum 'C123 H193.5 O35.5'
_chemical_formula_weight 2240.28
_chemical_name_systematic
;
?
;
_space_group_IT_number 19
_symmetry_cell_setting orthorhombic
_symmetry_space_group_name_Hall 'P 2ac 2ab'
_symmetry_space_group_name_H-M 'P 21 21 21'
_atom_sites_solution_hydrogens geom
_atom_sites_solution_primary direct
_atom_sites_solution_secondary difmap
_audit_creation_method SHELXL-97
_cell_angle_alpha 90.00
_cell_angle_beta 90.00
_cell_angle_gamma 90.00
_cell_formula_units_Z 4
_cell_length_a 16.3780(3)
_cell_length_b 27.7666(4)
_cell_length_c 30.3256(5)
_cell_measurement_temperature 120(1)
_cell_volume 13790.9(4)
_computing_cell_refinement 'HKL Scalepack (Otwinowski & Minor 1997)'
_computing_data_collection 'Nonius (1999)'
_computing_data_reduction 'HKL Denzo and Scalepack (Otwinowski & Minor 1997)'
_computing_molecular_graphics 'PLATON_(Spek, 1998)'
_computing_publication_material 'SHELXL-97 (Sheldrick, 1997)'
_computing_structure_refinement 'SHELXL-97 (Sheldrick, 1997)'
_computing_structure_solution 'SIR-97_(Altomare & al., 1998)'
_diffrn_ambient_temperature 293(2)
_diffrn_detector_area_resol_mean 19.24
_diffrn_measured_fraction_theta_full 0.998
_diffrn_measured_fraction_theta_max 0.998
_diffrn_measurement_device_type Nonius_KappaCCD
_diffrn_measurement_method 'Area detector scans (see text)'
_diffrn_radiation_monochromator graphite
_diffrn_radiation_source 'fine-focus sealed tube'
_diffrn_radiation_type MoK\a
_diffrn_radiation_wavelength 0.71073
_diffrn_reflns_av_R_equivalents 0.0000
_diffrn_reflns_av_sigmaI/netI 0.0648
_diffrn_reflns_limit_h_max 19
_diffrn_reflns_limit_h_min 0
_diffrn_reflns_limit_k_max 33
_diffrn_reflns_limit_k_min 0
_diffrn_reflns_limit_l_max 36
_diffrn_reflns_limit_l_min 0
_diffrn_reflns_number 13094
_diffrn_reflns_theta_full 25.00
_diffrn_reflns_theta_max 25.00
_diffrn_reflns_theta_min 2.37
_exptl_absorpt_coefficient_mu 0.078
_exptl_absorpt_correction_type none
_exptl_crystal_colour colourless
_exptl_crystal_density_diffrn 1.079
_exptl_crystal_density_method 'not measured'
_exptl_crystal_description block
_exptl_crystal_F_000 4862
_exptl_crystal_size_max 0.22
_exptl_crystal_size_mid 0.14
_exptl_crystal_size_min 0.10
_refine_diff_density_max 0.492
_refine_diff_density_min -0.263
_refine_diff_density_rms 0.067
_refine_ls_abs_structure_details 'Flack H D (1983), Acta Cryst. A39, 876-881'
_refine_ls_abs_structure_Flack 2.4(15)
_refine_ls_extinction_method none
_refine_ls_goodness_of_fit_ref 1.107
_refine_ls_hydrogen_treatment mixed
_refine_ls_matrix_type full
_refine_ls_number_parameters 1519
_refine_ls_number_reflns 13094
_refine_ls_number_restraints 0
_refine_ls_restrained_S_all 1.107
_refine_ls_R_factor_all 0.1472
_refine_ls_R_factor_gt 0.0828
_refine_ls_shift/su_max 0.580
_refine_ls_shift/su_mean 0.015
_refine_ls_structure_factor_coef Fsqd
_refine_ls_weighting_details 'calc w=1/[\s^2^(Fo^2^)+(0.1418P)^2^+4.4104P] where P=(Fo^2^+2Fc^2^)/3'
_refine_ls_weighting_scheme calc
_refine_ls_wR_factor_gt 0.2019
_refine_ls_wR_factor_ref 0.2537
_reflns_number_gt 7957
_reflns_number_total 13094
_reflns_threshold_expression >2sigma(I)
_cod_data_source_file b504012d.txt
_cod_data_source_block bf01
_cod_depositor_comments
;
The following automatic conversions were performed:
'_symmetry_cell_setting' value 'Orthorhombic' changed to 'orthorhombic'
according to '/home/saulius/struct/CIF-dictionaries/cif_core.dic'
dictionary named 'cif_core.dic' version 2.4.1 from 2010-06-29.

Automatic conversion script
Id: cif_fix_enum 1527 2010-12-29 10:47:43Z saulius 
;
_cod_original_sg_symbol_H-M P212121
_cod_original_formula_sum 'C123 H193.50 O35.50'
_cod_database_code 7150171

loop_
_symmetry_equiv_pos_as_xyz
'x, y, z'
'-x+1/2, -y, z+1/2'
'x+1/2, -y+1/2, -z'
'-x, y+1/2, -z+1/2'

loop_
_atom_site_label
_atom_site_type_symbol
_atom_site_fract_x
_atom_site_fract_y
_atom_site_fract_z
_atom_site_U_iso_or_equiv
_atom_site_adp_type
_atom_site_occupancy
_atom_site_symmetry_multiplicity
_atom_site_calc_flag
_atom_site_refinement_flags
_atom_site_disorder_assembly
_atom_site_disorder_group
O1 O 0.0885(3) 0.23114(19) 0.60895(18) 0.0625(14) Uani 1 1 d . . .
O2 O 0.0989(4) 0.1706(2) 0.53235(18) 0.0744(16) Uani 1 1 d . . .
O3A O 0.2652(12) 0.0303(4) 0.6549(3) 0.166(8) Uani 0.752(10) 1 d P A 1
C9A C 0.2972(12) -0.0096(9) 0.6522(6) 0.135(7) Uani 0.752(10) 1 d P A 1
H9A1 H 0.3377 -0.0129 0.6749 0.203 Uiso 0.75 1 calc P A 1
H9A2 H 0.3226 -0.0130 0.6238 0.203 Uiso 0.75 1 calc P A 1
H9A3 H 0.2563 -0.0341 0.6557 0.203 Uiso 0.75 1 calc P A 1
O3B O 0.1119(19) 0.0281(9) 0.6247(9) 0.092(10) Uani 0.248(10) 1 d P A 2
C9B C 0.106(3) -0.0254(12) 0.6239(13) 0.095(15) Uani 0.248(10) 1 d P A 2
H9B1 H 0.0501 -0.0350 0.6257 0.142 Uiso 0.25 1 calc P A 2
H9B2 H 0.1357 -0.0384 0.6486 0.142 Uiso 0.25 1 calc P A 2
H9B3 H 0.1296 -0.0374 0.5970 0.142 Uiso 0.25 1 calc P A 2
O4 O 0.2233(3) 0.18865(18) 0.65314(15) 0.0485(12) Uani 1 1 d . . .
O5 O 0.1548(3) 0.11496(18) 0.65378(17) 0.0592(14) Uani 1 1 d . . .
C1 C 0.1482(5) 0.1660(3) 0.6532(2) 0.0520(19) Uani 1 1 d . . .
H1 H 0.1179 0.1763 0.6794 0.062 Uiso 1 1 calc R . .
C2 C 0.0993(5) 0.1803(2) 0.6120(2) 0.0507(18) Uani 1 1 d . . .
H2 H 0.0460 0.1642 0.6121 0.061 Uiso 1 1 calc R . .
C3 C 0.1484(5) 0.1650(3) 0.5713(2) 0.0540(19) Uani 1 1 d . . .
H3 H 0.1981 0.1844 0.5688 0.065 Uiso 1 1 calc R . .
C4 C 0.1697(5) 0.1127(3) 0.5734(2) 0.0528(19) Uani 1 1 d . . .
H4 H 0.1216 0.0934 0.5658 0.063 Uiso 1 1 calc R . .
C5 C 0.2026(5) 0.0966(3) 0.6184(2) 0.0541(19) Uani 1 1 d . A .
H5 H 0.2584 0.1089 0.6216 0.065 Uiso 1 1 calc R . .
C6 C 0.0312(7) 0.2500(4) 0.6367(4) 0.099(4) Uani 1 1 d . . .
H6A H 0.0285 0.2843 0.6326 0.149 Uiso 1 1 calc R . .
H6B H 0.0458 0.2430 0.6666 0.149 Uiso 1 1 calc R . .
H6C H -0.0211 0.2361 0.6302 0.149 Uiso 1 1 calc R . .
C7 C 0.1125(8) 0.2161(4) 0.5107(3) 0.097(3) Uani 1 1 d . . .
H7A H 0.0784 0.2182 0.4850 0.145 Uiso 1 1 calc R . .
H7B H 0.1688 0.2185 0.5020 0.145 Uiso 1 1 calc R . .
H7C H 0.0995 0.2419 0.5305 0.145 Uiso 1 1 calc R . .
C8 C 0.2049(8) 0.0431(3) 0.6225(3) 0.090(3) Uani 1 1 d . . .
H8A H 0.1517 0.0311 0.6314 0.108 Uiso 1 1 calc R A 1
H8B H 0.2186 0.0287 0.5943 0.108 Uiso 1 1 calc R A 1
O11 O 0.2712(4) 0.1577(2) 0.4707(2) 0.0752(17) Uani 1 1 d . . .
O12 O 0.3979(4) 0.1013(2) 0.4320(2) 0.0771(17) Uani 1 1 d . . .
O13 O 0.2569(3) -0.05912(19) 0.46600(17) 0.0584(13) Uani 1 1 d . . .
O14 O 0.2345(3) 0.10249(18) 0.54261(16) 0.0549(13) Uani 1 1 d . . .
O15 O 0.2087(3) 0.03593(18) 0.49761(16) 0.0532(13) Uani 1 1 d . . .
C11 C 0.2095(5) 0.0865(3) 0.5004(2) 0.057(2) Uani 1 1 d . . .
H11 H 0.1543 0.0986 0.4946 0.068 Uiso 1 1 calc R . .
C12 C 0.2673(5) 0.1076(3) 0.4667(3) 0.058(2) Uani 1 1 d . . .
H12 H 0.2449 0.1003 0.4374 0.069 Uiso 1 1 calc R . .
C13 C 0.3520(5) 0.0849(3) 0.4691(3) 0.061(2) Uani 1 1 d . . .
H13 H 0.3791 0.0957 0.4961 0.073 Uiso 1 1 calc R . .
C14 C 0.3474(5) 0.0305(3) 0.4692(2) 0.0534(19) Uani 1 1 d . . .
H14 H 0.3272 0.0197 0.4404 0.064 Uiso 1 1 calc R . .
C15 C 0.2881(5) 0.0139(3) 0.5046(2) 0.055(2) Uani 1 1 d . . .
H15 H 0.3088 0.0252 0.5330 0.066 Uiso 1 1 calc R . .
C16 C 0.2691(8) 0.1831(4) 0.4308(4) 0.100(4) Uani 1 1 d . . .
H16A H 0.2726 0.2170 0.4366 0.150 Uiso 1 1 calc R . .
H16B H 0.2188 0.1762 0.4157 0.150 Uiso 1 1 calc R . .
H16C H 0.3143 0.1734 0.4127 0.150 Uiso 1 1 calc R . .
C17 C 0.4781(7) 0.1188(4) 0.4424(4) 0.102(4) Uani 1 1 d . . .
H17A H 0.5044 0.1297 0.4160 0.153 Uiso 1 1 calc R . .
H17B H 0.5096 0.0933 0.4554 0.153 Uiso 1 1 calc R . .
H17C H 0.4739 0.1450 0.4629 0.153 Uiso 1 1 calc R . .
C18 C 0.2755(5) -0.0388(3) 0.5081(3) 0.057(2) Uani 1 1 d . . .
H18A H 0.3245 -0.0538 0.5197 0.069 Uiso 1 1 calc R . .
H18B H 0.2311 -0.0453 0.5284 0.069 Uiso 1 1 calc R . .
C19 C 0.2533(5) -0.1106(3) 0.4677(3) 0.059(2) Uani 1 1 d . . .
H19A H 0.2403 -0.1230 0.4389 0.089 Uiso 1 1 calc R . .
H19B H 0.2120 -0.1204 0.4883 0.089 Uiso 1 1 calc R . .
H19C H 0.3052 -0.1231 0.4769 0.089 Uiso 1 1 calc R . .
O21 O 0.5304(4) 0.0167(2) 0.40039(18) 0.0678(15) Uani 1 1 d . . .
O22 O 0.6741(3) -0.0131(2) 0.44158(19) 0.0747(16) Uani 1 1 d . . .
O23 O 0.5461(4) -0.1470(2) 0.52335(19) 0.0709(16) Uani 1 1 d . . .
O24 O 0.4264(3) 0.01185(19) 0.47560(17) 0.0567(13) Uani 1 1 d . . .
O25 O 0.4563(3) -0.07054(19) 0.48068(16) 0.0571(13) Uani 1 1 d . . .
C21 C 0.4493(5) -0.0303(3) 0.4523(3) 0.057(2) Uani 1 1 d . . .
H21 H 0.4080 -0.0371 0.4298 0.068 Uiso 1 1 calc R . .
C22 C 0.5313(5) -0.0226(3) 0.4298(3) 0.057(2) Uani 1 1 d . . .
H22 H 0.5452 -0.0518 0.4133 0.068 Uiso 1 1 calc R . .
C23 C 0.5971(5) -0.0137(3) 0.4639(3) 0.058(2) Uani 1 1 d . . .
H23 H 0.5877 0.0173 0.4786 0.070 Uiso 1 1 calc R . .
C24 C 0.5978(5) -0.0537(3) 0.4973(3) 0.0538(19) Uani 1 1 d . . .
H24 H 0.6171 -0.0831 0.4828 0.065 Uiso 1 1 calc R . .
C25 C 0.5148(5) -0.0633(3) 0.5165(3) 0.056(2) Uani 1 1 d . . .
H25 H 0.4979 -0.0352 0.5338 0.067 Uiso 1 1 calc R . .
C26 C 0.4938(7) 0.0050(5) 0.3584(3) 0.100(4) Uani 1 1 d . . .
H26A H 0.4950 0.0329 0.3396 0.150 Uiso 1 1 calc R . .
H26B H 0.4383 -0.0049 0.3628 0.150 Uiso 1 1 calc R . .
H26C H 0.5239 -0.0206 0.3448 0.150 Uiso 1 1 calc R . .
C27 C 0.7180(6) 0.0301(4) 0.4470(4) 0.099(4) Uani 1 1 d . . .
H27A H 0.7689 0.0279 0.4314 0.148 Uiso 1 1 calc R . .
H27B H 0.7286 0.0353 0.4778 0.148 Uiso 1 1 calc R . .
H27C H 0.6866 0.0564 0.4355 0.148 Uiso 1 1 calc R . .
C28 C 0.5085(5) -0.1075(3) 0.5449(3) 0.059(2) Uani 1 1 d . . .
H28A H 0.5352 -0.1017 0.5730 0.071 Uiso 1 1 calc R . .
H28B H 0.4516 -0.1147 0.5506 0.071 Uiso 1 1 calc R . .
C29 C 0.5518(6) -0.1885(3) 0.5508(3) 0.077(3) Uani 1 1 d . . .
H29A H 0.5774 -0.2141 0.5347 0.116 Uiso 1 1 calc R . .
H29B H 0.4981 -0.1982 0.5597 0.116 Uiso 1 1 calc R . .
H29C H 0.5838 -0.1810 0.5764 0.116 Uiso 1 1 calc R . .
O31 O 0.8246(3) -0.03790(19) 0.50966(17) 0.0596(14) Uani 1 1 d . . .
O32 O 0.8851(3) -0.0069(2) 0.5904(2) 0.0708(16) Uani 1 1 d . . .
O33A O 0.7026(5) -0.1106(3) 0.6845(2) 0.062(2) Uani 0.752(10) 1 d P A 1
C39A C 0.7075(8) -0.1574(4) 0.6671(4) 0.071(3) Uani 0.752(10) 1 d P A 1
H39A H 0.7466 -0.1757 0.6837 0.106 Uiso 0.75 1 calc P A 1
H39B H 0.7242 -0.1558 0.6368 0.106 Uiso 0.75 1 calc P A 1
H39C H 0.6550 -0.1726 0.6691 0.106 Uiso 0.75 1 calc P A 1
O33B O 0.5693(19) -0.1062(11) 0.6580(9) 0.096(10) Uani 0.248(10) 1 d P A 2
C39B C 0.516(3) -0.0744(14) 0.6682(12) 0.095(15) Uani 0.248(10) 1 d P A 2
H39D H 0.4623 -0.0881 0.6657 0.142 Uiso 0.25 1 calc P A 2
H39E H 0.5206 -0.0475 0.6485 0.142 Uiso 0.25 1 calc P A 2
H39F H 0.5249 -0.0638 0.6979 0.142 Uiso 0.25 1 calc P A 2
O34 O 0.6552(3) -0.04078(18) 0.53105(16) 0.0535(13) Uani 1 1 d . . .
O35 O 0.6850(3) -0.09505(18) 0.58826(16) 0.0536(13) Uani 1 1 d . . .
C31 C 0.7079(5) -0.0774(3) 0.5466(3) 0.0516(19) Uani 1 1 d . . .
H31 H 0.7069 -0.1042 0.5255 0.062 Uiso 1 1 calc R . .
C32 C 0.7951(5) -0.0580(3) 0.5492(2) 0.056(2) Uani 1 1 d . . .
H32 H 0.8313 -0.0845 0.5578 0.067 Uiso 1 1 calc R . .
C33 C 0.8008(5) -0.0188(3) 0.5841(2) 0.0546(19) Uani 1 1 d . . .
H33 H 0.7714 0.0098 0.5739 0.065 Uiso 1 1 calc R . .
C34 C 0.7644(5) -0.0354(3) 0.6274(2) 0.0508(18) Uani 1 1 d . . .
H34 H 0.8010 -0.0590 0.6410 0.061 Uiso 1 1 calc R . .
C35 C 0.6812(5) -0.0576(3) 0.6218(2) 0.0526(19) Uani 1 1 d . A .
H35 H 0.6427 -0.0327 0.6122 0.063 Uiso 1 1 calc R . .
C36 C 0.8414(6) -0.0736(3) 0.4762(3) 0.069(2) Uani 1 1 d . . .
H36A H 0.8615 -0.0580 0.4501 0.104 Uiso 1 1 calc R . .
H36B H 0.7921 -0.0907 0.4693 0.104 Uiso 1 1 calc R . .
H36C H 0.8817 -0.0958 0.4869 0.104 Uiso 1 1 calc R . .
C37 C 0.9037(7) 0.0423(4) 0.5850(3) 0.086(3) Uani 1 1 d . . .
H37A H 0.9611 0.0473 0.5895 0.130 Uiso 1 1 calc R . .
H37B H 0.8734 0.0610 0.6061 0.130 Uiso 1 1 calc R . .
H37C H 0.8892 0.0523 0.5557 0.130 Uiso 1 1 calc R . .
C38 C 0.6481(6) -0.0816(3) 0.6627(3) 0.064(2) Uani 1 1 d . . .
H38A H 0.6295 -0.0568 0.6828 0.077 Uiso 1 1 calc R A 1
H38B H 0.6010 -0.1008 0.6545 0.077 Uiso 1 1 calc R A 1
O41 O 0.9112(3) 0.0372(2) 0.69187(18) 0.0661(15) Uani 1 1 d . . .
O42 O 0.8487(3) 0.12757(19) 0.72064(16) 0.0556(13) Uani 1 1 d . . .
O43 O 0.5294(4) 0.0162(3) 0.7301(2) 0.0867(19) Uani 1 1 d . . .
O44 O 0.7599(3) 0.00638(18) 0.65472(16) 0.0542(13) Uani 1 1 d . . .
O45 O 0.7034(3) 0.00628(19) 0.72542(16) 0.0561(13) Uani 1 1 d . . .
C41 C 0.7767(5) 0.0018(3) 0.7007(2) 0.0535(19) Uani 1 1 d . . .
H41 H 0.8010 -0.0299 0.7063 0.064 Uiso 1 1 calc R . .
C42 C 0.8360(5) 0.0406(3) 0.7142(2) 0.056(2) Uani 1 1 d . . .
H42 H 0.8461 0.0376 0.7459 0.067 Uiso 1 1 calc R . .
C43 C 0.7973(4) 0.0894(3) 0.7054(2) 0.0511(18) Uani 1 1 d . . .
H43 H 0.7888 0.0930 0.6736 0.061 Uiso 1 1 calc R . .
C44 C 0.7153(4) 0.0937(3) 0.7288(2) 0.0495(18) Uani 1 1 d . . .
H44 H 0.7246 0.0954 0.7607 0.059 Uiso 1 1 calc R . .
C45 C 0.6615(5) 0.0501(3) 0.7186(3) 0.0541(19) Uani 1 1 d . . .
H45 H 0.6436 0.0518 0.6878 0.065 Uiso 1 1 calc R . .
C46 C 0.9732(7) 0.0190(6) 0.7154(5) 0.140(6) Uani 1 1 d . . .
H46A H 1.0215 0.0181 0.6975 0.210 Uiso 1 1 calc R . .
H46B H 0.9598 -0.0130 0.7249 0.210 Uiso 1 1 calc R . .
H46C H 0.9827 0.0390 0.7408 0.210 Uiso 1 1 calc R . .
C47 C 0.9031(5) 0.1462(3) 0.6889(3) 0.065(2) Uani 1 1 d . . .
H47A H 0.9354 0.1713 0.7019 0.097 Uiso 1 1 calc R . .
H47B H 0.8726 0.1591 0.6645 0.097 Uiso 1 1 calc R . .
H47C H 0.9383 0.1210 0.6785 0.097 Uiso 1 1 calc R . .
C48 C 0.5875(5) 0.0477(3) 0.7480(3) 0.059(2) Uani 1 1 d . . .
H48A H 0.6034 0.0366 0.7771 0.071 Uiso 1 1 calc R . .
H48B H 0.5639 0.0796 0.7510 0.071 Uiso 1 1 calc R . .
C49 C 0.4569(7) 0.0136(5) 0.7578(4) 0.111(4) Uani 1 1 d . . .
H49A H 0.4181 -0.0080 0.7448 0.167 Uiso 1 1 calc R . .
H49B H 0.4331 0.0451 0.7604 0.167 Uiso 1 1 calc R . .
H49C H 0.4719 0.0021 0.7866 0.167 Uiso 1 1 calc R . .
O51 O 0.7360(3) 0.2143(2) 0.6720(2) 0.0739(17) Uani 1 1 d . . .
O52 O 0.5935(4) 0.2743(2) 0.6716(2) 0.0752(17) Uani 1 1 d . . .
O53 O 0.5212(3) 0.14569(17) 0.82934(15) 0.0479(12) Uani 1 1 d . . .
O54 O 0.6735(3) 0.13579(18) 0.71497(16) 0.0518(12) Uani 1 1 d . . .
O55 O 0.6374(3) 0.18381(17) 0.77516(15) 0.0488(12) Uani 1 1 d . . .
C51 C 0.6898(5) 0.1779(3) 0.7393(2) 0.0513(19) Uani 1 1 d . . .
H51 H 0.7458 0.1759 0.7504 0.062 Uiso 1 1 calc R . .
C52 C 0.6834(5) 0.2211(3) 0.7098(3) 0.059(2) Uani 1 1 d . . .
H52 H 0.7017 0.2496 0.7261 0.071 Uiso 1 1 calc R . .
C53 C 0.5965(5) 0.2293(3) 0.6943(3) 0.057(2) Uani 1 1 d . . .
H53 H 0.5804 0.2033 0.6742 0.069 Uiso 1 1 calc R . .
C54 C 0.5385(4) 0.2303(3) 0.7341(3) 0.0518(19) Uani 1 1 d . . .
H54 H 0.5478 0.2599 0.7510 0.062 Uiso 1 1 calc R . .
C55 C 0.5523(4) 0.1868(3) 0.7640(2) 0.0462(17) Uani 1 1 d . . .
H55 H 0.5361 0.1575 0.7483 0.055 Uiso 1 1 calc R . .
C56 C 0.7907(7) 0.2526(4) 0.6646(4) 0.093(3) Uani 1 1 d . . .
H56A H 0.8237 0.2456 0.6393 0.140 Uiso 1 1 calc R . .
H56B H 0.8253 0.2565 0.6900 0.140 Uiso 1 1 calc R . .
H56C H 0.7606 0.2817 0.6597 0.140 Uiso 1 1 calc R . .
C57 C 0.5479(6) 0.2734(4) 0.6311(3) 0.086(3) Uani 1 1 d . . .
H57A H 0.5491 0.3048 0.6178 0.129 Uiso 1 1 calc R . .
H57B H 0.4924 0.2645 0.6372 0.129 Uiso 1 1 calc R . .
H57C H 0.5718 0.2504 0.6113 0.129 Uiso 1 1 calc R . .
C58 C 0.5065(5) 0.1895(3) 0.8070(2) 0.0518(18) Uani 1 1 d . . .
H58A H 0.5258 0.2164 0.8245 0.062 Uiso 1 1 calc R . .
H58B H 0.4486 0.1936 0.8017 0.062 Uiso 1 1 calc R . .
C59 C 0.4813(4) 0.1397(3) 0.8720(2) 0.0471(18) Uani 1 1 d . . .
O61 O 0.2325(4) 0.29034(19) 0.66020(18) 0.0647(15) Uani 1 1 d . . .
O62 O 0.3865(3) 0.32122(18) 0.69380(17) 0.0606(14) Uani 1 1 d . . .
O63 O 0.2023(3) 0.14246(18) 0.75999(15) 0.0499(12) Uani 1 1 d . . .
O64 O 0.4583(3) 0.23196(17) 0.71439(15) 0.0511(12) Uani 1 1 d . . .
O65 O 0.3429(3) 0.20956(17) 0.75382(15) 0.0511(12) Uani 1 1 d . . .
C61 C 0.3922(5) 0.2481(3) 0.7402(2) 0.0504(18) Uani 1 1 d . . .
H61 H 0.4134 0.2647 0.7663 0.060 Uiso 1 1 calc R . .
C62 C 0.3402(5) 0.2832(3) 0.7135(2) 0.0525(18) Uani 1 1 d . . .
H62 H 0.3003 0.2978 0.7335 0.063 Uiso 1 1 calc R . .
C63 C 0.2936(5) 0.2590(3) 0.6767(2) 0.0541(19) Uani 1 1 d . . .
H63 H 0.3317 0.2512 0.6528 0.065 Uiso 1 1 calc R . .
C64 C 0.2513(4) 0.2121(3) 0.6925(2) 0.0494(18) Uani 1 1 d . . .
H64 H 0.2045 0.2201 0.7112 0.059 Uiso 1 1 calc R . .
C65 C 0.3107(4) 0.1812(3) 0.7181(2) 0.0478(17) Uani 1 1 d . . .
H65 H 0.3561 0.1731 0.6984 0.057 Uiso 1 1 calc R . .
C66 C 0.4172(6) 0.3544(3) 0.7239(3) 0.076(3) Uani 1 1 d . . .
H66A H 0.4473 0.3788 0.7084 0.114 Uiso 1 1 calc R . .
H66B H 0.4527 0.3383 0.7443 0.114 Uiso 1 1 calc R . .
H66C H 0.3728 0.3690 0.7397 0.114 Uiso 1 1 calc R . .
C67 C 0.2435(6) 0.3052(4) 0.6151(3) 0.080(3) Uani 1 1 d . . .
H67A H 0.1997 0.3262 0.6067 0.119 Uiso 1 1 calc R . .
H67B H 0.2436 0.2773 0.5963 0.119 Uiso 1 1 calc R . .
H67C H 0.2946 0.3219 0.6122 0.119 Uiso 1 1 calc R . .
C68 C 0.2773(4) 0.1352(3) 0.7362(2) 0.0492(18) Uani 1 1 d . . .
H68A H 0.2676 0.1129 0.7121 0.059 Uiso 1 1 calc R . .
H68B H 0.3173 0.1208 0.7557 0.059 Uiso 1 1 calc R . .
C69 C 0.1985(4) 0.1211(3) 0.8038(2) 0.0485(18) Uani 1 1 d . . .
C70 C 0.2601(4) 0.1484(3) 0.8324(2) 0.0430(17) Uani 1 1 d . . .
C71 C 0.3365(4) 0.1305(3) 0.8430(2) 0.0422(16) Uani 1 1 d . . .
H71 H 0.3504 0.0995 0.8342 0.051 Uiso 1 1 calc R . .
C72 C 0.3931(4) 0.1578(3) 0.8667(2) 0.0427(17) Uani 1 1 d . . .
C73 C 0.3706(4) 0.2039(3) 0.8793(2) 0.0472(18) Uani 1 1 d . . .
H73 H 0.4071 0.2225 0.8955 0.057 Uiso 1 1 calc R . .
C74 C 0.2955(4) 0.2226(3) 0.8684(2) 0.0499(18) Uani 1 1 d . . .
H74 H 0.2816 0.2538 0.8767 0.060 Uiso 1 1 calc R . .
C75 C 0.2405(4) 0.1942(3) 0.8447(2) 0.0497(18) Uani 1 1 d . . .
H75 H 0.1898 0.2068 0.8372 0.060 Uiso 1 1 calc R . .
C76 C 0.2088(4) 0.0663(3) 0.8006(2) 0.0498(18) Uani 1 1 d . . .
C77 C 0.1885(5) 0.0425(3) 0.7622(2) 0.055(2) Uani 1 1 d . . .
H77 H 0.1732 0.0605 0.7377 0.066 Uiso 1 1 calc R . .
C78 C 0.1899(5) -0.0069(3) 0.7586(3) 0.061(2) Uani 1 1 d . . .
H78 H 0.1736 -0.0212 0.7323 0.073 Uiso 1 1 calc R . .
C79 C 0.2154(5) -0.0358(3) 0.7937(3) 0.059(2) Uani 1 1 d . . .
C80 C 0.2364(5) -0.0112(3) 0.8329(2) 0.058(2) Uani 1 1 d . . .
H80 H 0.2532 -0.0288 0.8574 0.070 Uiso 1 1 calc R . .
C81 C 0.2324(5) 0.0378(3) 0.8357(2) 0.0496(18) Uani 1 1 d . . .
H81 H 0.2461 0.0526 0.8622 0.060 Uiso 1 1 calc R . .
C82 C 0.2174(6) -0.0912(3) 0.7906(3) 0.069(2) Uani 1 1 d . . .
C83 C 0.1940(12) -0.1092(4) 0.7473(5) 0.147(6) Uani 1 1 d . . .
H83A H 0.1412 -0.0968 0.7395 0.221 Uiso 1 1 calc R . .
H83B H 0.1919 -0.1438 0.7479 0.221 Uiso 1 1 calc R . .
H83C H 0.2335 -0.0990 0.7258 0.221 Uiso 1 1 calc R . .
C84 C 0.2958(9) -0.1094(4) 0.8058(7) 0.156(7) Uani 1 1 d . . .
H84A H 0.3069 -0.0972 0.8348 0.235 Uiso 1 1 calc R . .
H84B H 0.3380 -0.0992 0.7859 0.235 Uiso 1 1 calc R . .
H84C H 0.2943 -0.1440 0.8067 0.235 Uiso 1 1 calc R . .
C85 C 0.1482(8) -0.1115(4) 0.8193(5) 0.117(4) Uani 1 1 d . . .
H85A H 0.1568 -0.1023 0.8494 0.176 Uiso 1 1 calc R . .
H85B H 0.1477 -0.1460 0.8171 0.176 Uiso 1 1 calc R . .
H85C H 0.0969 -0.0989 0.8092 0.176 Uiso 1 1 calc R . .
C86 C 0.1102(4) 0.1296(3) 0.8202(2) 0.0495(18) Uani 1 1 d . . .
C87 C 0.0468(5) 0.1341(3) 0.7906(3) 0.066(2) Uani 1 1 d . . .
H87 H 0.0567 0.1324 0.7604 0.079 Uiso 1 1 calc R . .
C88 C -0.0316(5) 0.1413(4) 0.8061(3) 0.076(3) Uani 1 1 d . . .
H88 H -0.0741 0.1431 0.7859 0.092 Uiso 1 1 calc R . .
C89 C -0.0497(5) 0.1459(3) 0.8513(3) 0.060(2) Uani 1 1 d . . .
C90 C 0.0145(4) 0.1396(3) 0.8802(2) 0.0511(18) Uani 1 1 d . . .
H90 H 0.0052 0.1413 0.9104 0.061 Uiso 1 1 calc R . .
C91 C 0.0937(4) 0.1308(3) 0.8645(2) 0.0466(17) Uani 1 1 d . . .
H91 H 0.1358 0.1256 0.8846 0.056 Uiso 1 1 calc R . .
C92 C -0.1382(5) 0.1555(3) 0.8660(3) 0.065(2) Uani 1 1 d . . .
C93 C -0.1699(5) 0.2003(4) 0.8419(3) 0.077(3) Uani 1 1 d . . .
H93A H -0.1671 0.1951 0.8107 0.116 Uiso 1 1 calc R . .
H93B H -0.1368 0.2276 0.8497 0.116 Uiso 1 1 calc R . .
H93C H -0.2254 0.2063 0.8504 0.116 Uiso 1 1 calc R . .
C94 C -0.1912(6) 0.1114(4) 0.8552(4) 0.093(3) Uani 1 1 d . . .
H94A H -0.1878 0.1046 0.8242 0.140 Uiso 1 1 calc R . .
H94B H -0.2469 0.1179 0.8630 0.140 Uiso 1 1 calc R . .
H94C H -0.1720 0.0841 0.8716 0.140 Uiso 1 1 calc R . .
C95 C -0.1427(5) 0.1657(4) 0.9152(3) 0.075(3) Uani 1 1 d . . .
H95A H -0.1984 0.1714 0.9235 0.112 Uiso 1 1 calc R . .
H95B H -0.1105 0.1936 0.9220 0.112 Uiso 1 1 calc R . .
H95C H -0.1220 0.1385 0.9312 0.112 Uiso 1 1 calc R . .
C96 C 0.4879(4) 0.0861(3) 0.8824(2) 0.0451(17) Uani 1 1 d . . .
C97 C 0.5539(4) 0.0598(3) 0.8676(2) 0.0475(18) Uani 1 1 d . . .
H97 H 0.5935 0.0744 0.8501 0.057 Uiso 1 1 calc R . .
C98 C 0.5615(5) 0.0113(3) 0.8789(2) 0.0527(19) Uani 1 1 d . . .
H98 H 0.6054 -0.0061 0.8677 0.063 Uiso 1 1 calc R . .
C99 C 0.5053(4) -0.0124(3) 0.9064(2) 0.0492(18) Uani 1 1 d . . .
C100 C 0.4404(5) 0.0161(3) 0.9213(2) 0.0512(19) Uani 1 1 d . . .
H100 H 0.4016 0.0023 0.9398 0.061 Uiso 1 1 calc R . .
C101 C 0.4317(4) 0.0635(3) 0.9098(2) 0.0470(18) Uani 1 1 d . . .
H101 H 0.3874 0.0808 0.9205 0.056 Uiso 1 1 calc R . .
C102 C 0.5135(5) -0.0644(3) 0.9209(2) 0.056(2) Uani 1 1 d . . .
C103 C 0.5841(6) -0.0906(3) 0.8996(3) 0.074(2) Uani 1 1 d . . .
H10A H 0.5855 -0.1233 0.9100 0.111 Uiso 1 1 calc R . .
H10B H 0.6343 -0.0748 0.9071 0.111 Uiso 1 1 calc R . .
H10C H 0.5772 -0.0906 0.8682 0.111 Uiso 1 1 calc R . .
C104 C 0.5254(6) -0.0649(3) 0.9705(3) 0.074(3) Uani 1 1 d . . .
H10D H 0.5308 -0.0975 0.9805 0.110 Uiso 1 1 calc R . .
H10E H 0.4791 -0.0502 0.9845 0.110 Uiso 1 1 calc R . .
H10F H 0.5739 -0.0472 0.9779 0.110 Uiso 1 1 calc R . .
C105 C 0.4345(5) -0.0916(3) 0.9091(3) 0.065(2) Uani 1 1 d . . .
H10G H 0.4394 -0.1246 0.9181 0.098 Uiso 1 1 calc R . .
H10H H 0.4258 -0.0901 0.8778 0.098 Uiso 1 1 calc R . .
H10I H 0.3891 -0.0770 0.9240 0.098 Uiso 1 1 calc R . .
C106 C 0.5281(5) 0.1674(3) 0.9073(2) 0.0509(18) Uani 1 1 d . . .
C107 C 0.6024(4) 0.1893(3) 0.8997(3) 0.0542(19) Uani 1 1 d . . .
H107 H 0.6259 0.1882 0.8718 0.065 Uiso 1 1 calc R . .
C108 C 0.6427(5) 0.2133(3) 0.9346(3) 0.062(2) Uani 1 1 d . . .
H108 H 0.6922 0.2284 0.9290 0.074 Uiso 1 1 calc R . .
C109 C 0.6113(5) 0.2152(3) 0.9764(3) 0.058(2) Uani 1 1 d . . .
C110 C 0.5372(6) 0.1926(3) 0.9837(3) 0.061(2) Uani 1 1 d . . .
H110 H 0.5146 0.1933 1.0118 0.073 Uiso 1 1 calc R . .
C111 C 0.4963(5) 0.1692(3) 0.9507(2) 0.0549(19) Uani 1 1 d . . .
H111 H 0.4469 0.1542 0.9568 0.066 Uiso 1 1 calc R . .
C112 C 0.6577(6) 0.2387(3) 1.0148(3) 0.076(3) Uani 1 1 d . . .
C113 C 0.7330(7) 0.2649(4) 1.0006(4) 0.108(4) Uani 1 1 d . . .
H11A H 0.7685 0.2432 0.9852 0.161 Uiso 1 1 calc R . .
H11B H 0.7606 0.2774 1.0261 0.161 Uiso 1 1 calc R . .
H11C H 0.7182 0.2911 0.9815 0.161 Uiso 1 1 calc R . .
C114 C 0.6842(13) 0.1983(4) 1.0464(5) 0.189(10) Uani 1 1 d . . .
H11D H 0.6370 0.1807 1.0560 0.284 Uiso 1 1 calc R . .
H11E H 0.7113 0.2120 1.0714 0.284 Uiso 1 1 calc R . .
H11F H 0.7208 0.1768 1.0314 0.284 Uiso 1 1 calc R . .
C115 C 0.6037(7) 0.2750(3) 1.0380(3) 0.086(3) Uani 1 1 d . . .
H11G H 0.5545 0.2595 1.0476 0.129 Uiso 1 1 calc R . .
H11H H 0.5902 0.3006 1.0180 0.129 Uiso 1 1 calc R . .
H11I H 0.6321 0.2880 1.0630 0.129 Uiso 1 1 calc R . .
C401 C 0.0408(13) 0.2744(7) 0.8226(9) 0.125(8) Uani 0.60 1 d P . .
H40A H 0.0369 0.2424 0.8344 0.188 Uiso 0.60 1 calc PR . .
H40B H 0.0016 0.2948 0.8368 0.188 Uiso 0.60 1 calc PR . .
H40C H 0.0948 0.2868 0.8276 0.188 Uiso 0.60 1 calc PR . .
C402 C 0.026(2) 0.2733(12) 0.7794(9) 0.192(16) Uani 0.60 1 d P . .
H40D H -0.0252 0.2560 0.7759 0.230 Uiso 0.60 1 calc PR . .
H40E H 0.0679 0.2531 0.7666 0.230 Uiso 0.60 1 calc PR . .
C403 C 0.021(2) 0.3129(16) 0.7532(11) 0.23(2) Uani 0.60 1 d P . .
H40F H -0.0188 0.3350 0.7659 0.277 Uiso 0.60 1 calc PR . .
H40G H 0.0002 0.3032 0.7245 0.277 Uiso 0.60 1 calc PR . .
C404 C 0.1022(13) 0.3394(8) 0.7471(9) 0.124(8) Uani 0.60 1 d P . .
H40H H 0.1197 0.3507 0.7759 0.149 Uiso 0.60 1 calc PR . .
H40I H 0.1422 0.3159 0.7374 0.149 Uiso 0.60 1 calc PR . .
C405 C 0.1057(16) 0.3800(13) 0.7169(7) 0.133(11) Uani 0.60 1 d P . .
H40J H 0.0876 0.3688 0.6883 0.160 Uiso 0.60 1 calc PR . .
H40K H 0.0662 0.4037 0.7269 0.160 Uiso 0.60 1 calc PR . .
C406 C 0.176(2) 0.4022(7) 0.7114(7) 0.128(10) Uani 0.60 1 d P . .
H40L H 0.2130 0.3768 0.7027 0.154 Uiso 0.60 1 calc PR . .
H40M H 0.1919 0.4114 0.7410 0.154 Uiso 0.60 1 calc PR . .
C407 C 0.2042(15) 0.4515(9) 0.6787(5) 0.138(11) Uani 0.60 1 d P . .
H40N H 0.2602 0.4595 0.6844 0.206 Uiso 0.60 1 calc PR . .
H40O H 0.1701 0.4786 0.6856 0.206 Uiso 0.60 1 calc PR . .
H40P H 0.1979 0.4433 0.6481 0.206 Uiso 0.60 1 calc PR . .
C408 C 0.133(9) -0.1325(19) 0.596(2) 0.75(15) Uani 0.60 1 d P . .
H40Q H 0.0831 -0.1507 0.5942 1.132 Uiso 0.60 1 calc PR . .
H40R H 0.1499 -0.1238 0.5666 1.132 Uiso 0.60 1 calc PR . .
H40S H 0.1239 -0.1039 0.6129 1.132 Uiso 0.60 1 calc PR . .
C409 C 0.214(3) -0.1697(9) 0.6223(12) 0.168(14) Uani 0.60 1 d P . .
H40T H 0.1917 -0.1787 0.6509 0.202 Uiso 0.60 1 calc PR . .
H40U H 0.2160 -0.1992 0.6052 0.202 Uiso 0.60 1 calc PR . .
C410 C 0.294(3) -0.1572(9) 0.6300(10) 0.150(17) Uani 0.60 1 d P . .
O410 O 0.3092(18) -0.1293(14) 0.6076(15) 0.255(14) Uani 0.60 1 d P . .
C411 C 0.3553(17) -0.1831(7) 0.6567(7) 0.105(6) Uani 0.60 1 d P . .
H41A H 0.3324 -0.1890 0.6857 0.127 Uiso 0.60 1 calc PR . .
H41B H 0.3651 -0.2142 0.6432 0.127 Uiso 0.60 1 calc PR . .
C412 C 0.4221(17) -0.1625(9) 0.6615(8) 0.129(8) Uani 0.60 1 d P . .
H41C H 0.4580 -0.1825 0.6785 0.194 Uiso 0.60 1 calc PR . .
H41D H 0.4140 -0.1324 0.6765 0.194 Uiso 0.60 1 calc PR . .
H41E H 0.4459 -0.1565 0.6330 0.194 Uiso 0.60 1 calc PR . .
C501 C 0.487(3) 0.048(2) 0.6173(18) 0.190(19) Uiso 0.50 1 d P . .
C502 C 0.479(4) 0.077(3) 0.608(2) 0.20(2) Uiso 0.50 1 d P . .
C503 C 0.461(4) 0.111(2) 0.589(2) 0.22(2) Uiso 0.50 1 d P . .
C504 C 0.436(5) 0.161(3) 0.594(2) 0.30(3) Uiso 0.50 1 d P . .
C505 C 0.412(2) 0.2013(12) 0.5536(12) 0.150(11) Uiso 0.50 1 d P . .
C506 C 0.415(4) 0.252(2) 0.5345(19) 0.24(2) Uiso 0.50 1 d P . .
C507 C 0.380(4) 0.2963(19) 0.493(2) 0.23(2) Uiso 0.50 1 d P . .
C508 C 0.342(3) 0.3225(16) 0.4559(17) 0.191(16) Uiso 0.50 1 d P . .
C509 C 0.471(2) 0.1032(11) 0.6429(12) 0.136(10) Uiso 0.50 1 d P . .
C510 C 0.543(3) 0.0871(17) 0.5828(16) 0.197(16) Uiso 0.50 1 d P . .
C511 C 0.619(2) 0.1149(11) 0.5846(11) 0.137(10) Uiso 0.50 1 d P . .
C512 C 0.6685(19) 0.1251(10) 0.5498(10) 0.123(8) Uiso 0.50 1 d P . .
C513 C 0.732(2) 0.1492(11) 0.5546(11) 0.138(10) Uiso 0.50 1 d P . .
C514 C 0.785(3) 0.1646(14) 0.5215(14) 0.168(13) Uiso 0.50 1 d P . .
C530 C -0.010(2) -0.1206(13) 0.5877(13) 0.145(11) Uiso 0.50 1 d P . .
C531 C 0.038(2) -0.0793(13) 0.5815(12) 0.150(11) Uiso 0.50 1 d P . .
C532 C 0.0457(12) -0.0625(7) 0.5378(7) 0.076(5) Uiso 0.50 1 d P . .

loop_
_atom_site_aniso_label
_atom_site_aniso_U_11
_atom_site_aniso_U_22
_atom_site_aniso_U_33
_atom_site_aniso_U_23
_atom_site_aniso_U_13
_atom_site_aniso_U_12
O1 0.060(3) 0.071(4) 0.057(3) 0.003(3) 0.003(3) 0.010(3)
O2 0.089(4) 0.087(4) 0.047(3) 0.000(3) -0.023(3) 0.014(3)
O3A 0.33(2) 0.120(8) 0.045(5) -0.001(5) -0.024(9) 0.125(12)
C9A 0.114(13) 0.18(2) 0.109(14) -0.011(13) -0.034(11) 0.047(14)
O3B 0.12(2) 0.083(17) 0.069(17) -0.003(13) 0.023(16) -0.062(17)
C9B 0.15(4) 0.06(2) 0.08(3) 0.013(18) 0.03(3) -0.05(3)
O4 0.040(3) 0.069(3) 0.036(3) -0.001(2) 0.003(2) -0.005(2)
O5 0.067(3) 0.065(3) 0.045(3) 0.006(2) 0.010(3) -0.002(3)
C1 0.061(5) 0.063(5) 0.032(4) -0.003(3) 0.010(4) 0.005(4)
C2 0.046(4) 0.052(4) 0.055(5) 0.008(4) 0.002(4) 0.003(4)
C3 0.054(5) 0.069(5) 0.039(4) 0.003(4) -0.006(4) 0.000(4)
C4 0.048(4) 0.071(5) 0.039(4) -0.003(4) 0.004(4) -0.006(4)
C5 0.059(5) 0.064(5) 0.039(4) -0.002(4) 0.006(4) 0.004(4)
C6 0.095(8) 0.096(7) 0.105(8) 0.008(6) 0.031(7) 0.036(6)
C7 0.131(9) 0.104(8) 0.056(6) 0.008(6) -0.022(6) 0.022(7)
C8 0.142(10) 0.064(6) 0.063(6) 0.009(5) 0.013(7) 0.018(6)
O11 0.091(4) 0.068(4) 0.067(4) 0.010(3) 0.010(3) 0.008(3)
O12 0.078(4) 0.088(4) 0.066(4) 0.015(3) 0.019(3) 0.002(4)
O13 0.056(3) 0.073(3) 0.047(3) 0.002(3) -0.004(3) 0.000(3)
O14 0.051(3) 0.075(3) 0.039(3) -0.009(2) -0.002(2) 0.001(3)
O15 0.046(3) 0.069(3) 0.045(3) -0.005(2) -0.006(2) 0.001(2)
C11 0.059(5) 0.067(5) 0.045(4) -0.006(4) -0.010(4) 0.002(4)
C12 0.071(6) 0.056(5) 0.047(5) 0.004(4) -0.007(4) 0.007(4)
C13 0.071(6) 0.071(5) 0.041(4) 0.007(4) 0.002(4) -0.013(5)
C14 0.058(5) 0.067(5) 0.036(4) 0.002(3) 0.003(4) 0.001(4)
C15 0.048(4) 0.081(6) 0.036(4) -0.001(4) -0.005(3) 0.000(4)
C16 0.137(10) 0.081(6) 0.083(7) 0.034(6) 0.020(7) 0.025(7)
C17 0.099(9) 0.094(7) 0.111(9) 0.001(6) 0.047(7) -0.028(6)
C18 0.057(5) 0.072(5) 0.043(5) -0.003(4) -0.005(4) -0.003(4)
C19 0.055(5) 0.061(5) 0.062(5) 0.005(4) -0.001(4) 0.001(4)
O21 0.071(4) 0.081(4) 0.051(3) 0.013(3) 0.005(3) -0.008(3)
O22 0.052(3) 0.109(5) 0.063(4) 0.012(3) 0.008(3) -0.015(3)
O23 0.074(4) 0.071(4) 0.068(4) 0.006(3) -0.005(3) -0.010(3)
O24 0.049(3) 0.073(3) 0.048(3) -0.003(3) 0.000(2) -0.006(3)
O25 0.049(3) 0.075(3) 0.047(3) 0.005(3) -0.002(3) -0.011(3)
C21 0.058(5) 0.064(5) 0.049(5) -0.005(4) -0.006(4) -0.008(4)
C22 0.052(5) 0.068(5) 0.051(5) 0.000(4) 0.002(4) -0.007(4)
C23 0.049(5) 0.070(5) 0.057(5) 0.006(4) 0.003(4) -0.011(4)
C24 0.051(5) 0.063(5) 0.048(4) -0.010(4) 0.001(4) -0.010(4)
C25 0.052(5) 0.065(5) 0.051(5) -0.004(4) -0.005(4) -0.013(4)
C26 0.084(7) 0.158(10) 0.059(6) 0.021(6) -0.024(5) -0.029(7)
C27 0.057(6) 0.131(9) 0.108(9) 0.035(7) 0.005(6) -0.030(6)
C28 0.053(5) 0.065(5) 0.059(5) -0.003(4) -0.001(4) -0.006(4)
C29 0.083(6) 0.066(5) 0.082(7) 0.017(5) -0.019(6) -0.012(5)
O31 0.061(3) 0.067(3) 0.051(3) -0.013(3) 0.015(3) -0.008(3)
O32 0.045(3) 0.089(4) 0.078(4) -0.026(3) 0.011(3) -0.015(3)
O33A 0.074(5) 0.064(5) 0.049(4) 0.005(4) 0.000(4) -0.006(4)
C39A 0.094(9) 0.056(7) 0.061(7) -0.009(5) 0.009(7) -0.002(6)
O33B 0.10(2) 0.12(2) 0.065(17) -0.026(16) 0.044(16) -0.010(19)
C39B 0.16(4) 0.08(2) 0.05(2) 0.04(2) 0.04(3) 0.01(3)
O34 0.052(3) 0.066(3) 0.043(3) -0.007(2) 0.001(3) -0.004(3)
O35 0.054(3) 0.063(3) 0.043(3) 0.001(2) 0.000(2) -0.009(2)
C31 0.048(4) 0.055(4) 0.052(5) -0.007(4) 0.003(4) -0.003(4)
C32 0.059(5) 0.065(5) 0.044(4) -0.006(4) 0.009(4) 0.003(4)
C33 0.044(4) 0.068(5) 0.052(5) -0.005(4) 0.004(4) 0.002(4)
C34 0.047(4) 0.063(5) 0.042(4) -0.008(4) -0.003(4) 0.005(4)
C35 0.055(5) 0.059(4) 0.044(4) -0.006(4) 0.005(4) -0.004(4)
C36 0.071(6) 0.073(5) 0.063(5) -0.014(4) 0.014(5) 0.002(5)
C37 0.093(7) 0.111(8) 0.055(5) -0.013(5) 0.006(5) -0.055(6)
C38 0.064(5) 0.081(6) 0.047(5) -0.007(4) 0.012(4) -0.020(5)
O41 0.043(3) 0.099(4) 0.057(3) -0.006(3) -0.004(3) 0.011(3)
O42 0.047(3) 0.077(3) 0.043(3) -0.006(3) 0.003(2) -0.011(3)
O43 0.066(4) 0.124(5) 0.070(4) -0.015(4) 0.003(3) -0.031(4)
O44 0.059(3) 0.068(3) 0.036(3) -0.005(2) -0.003(2) 0.003(3)
O45 0.055(3) 0.066(3) 0.047(3) -0.002(2) 0.005(3) 0.002(3)
C41 0.054(5) 0.066(5) 0.040(4) -0.001(4) -0.003(4) 0.006(4)
C42 0.056(5) 0.076(5) 0.036(4) -0.004(4) 0.001(4) 0.010(4)
C43 0.050(4) 0.068(5) 0.036(4) -0.007(3) -0.002(3) -0.008(4)
C44 0.042(4) 0.073(5) 0.033(4) -0.007(4) -0.003(3) 0.006(4)
C45 0.049(4) 0.072(5) 0.042(4) -0.012(4) 0.002(4) -0.003(4)
C46 0.049(6) 0.216(15) 0.155(12) 0.072(12) 0.016(7) 0.039(8)
C47 0.055(5) 0.083(6) 0.056(5) 0.002(4) 0.000(4) -0.012(4)
C48 0.047(5) 0.065(5) 0.066(5) -0.012(4) 0.006(4) -0.014(4)
C49 0.070(7) 0.163(11) 0.101(9) 0.010(8) 0.008(6) -0.051(7)
O51 0.055(3) 0.099(4) 0.068(4) 0.003(3) 0.021(3) -0.009(3)
O52 0.070(4) 0.078(4) 0.077(4) 0.019(3) 0.023(3) -0.004(3)
O53 0.047(3) 0.063(3) 0.034(3) 0.005(2) 0.007(2) 0.001(2)
O54 0.041(3) 0.068(3) 0.046(3) -0.006(3) -0.002(2) 0.000(3)
O55 0.039(3) 0.066(3) 0.041(3) -0.007(2) 0.001(2) -0.002(2)
C51 0.044(4) 0.062(5) 0.048(4) -0.014(4) 0.004(4) -0.005(4)
C52 0.059(5) 0.064(5) 0.054(5) 0.001(4) 0.017(4) -0.007(4)
C53 0.058(5) 0.063(5) 0.051(5) 0.010(4) 0.015(4) -0.005(4)
C54 0.043(4) 0.057(4) 0.056(5) -0.005(4) 0.007(4) -0.005(4)
C55 0.040(4) 0.059(4) 0.040(4) 0.000(3) 0.009(3) 0.000(3)
C56 0.079(7) 0.089(7) 0.112(9) 0.027(6) 0.037(6) -0.010(6)
C57 0.085(7) 0.099(7) 0.074(7) 0.036(6) 0.006(6) 0.026(6)
C58 0.055(5) 0.053(4) 0.047(4) -0.003(4) 0.004(4) 0.001(4)
C59 0.038(4) 0.075(5) 0.029(4) -0.008(3) 0.003(3) -0.002(4)
O61 0.072(4) 0.069(3) 0.053(3) 0.008(3) -0.008(3) 0.010(3)
O62 0.072(3) 0.061(3) 0.049(3) -0.001(3) -0.004(3) -0.008(3)
O63 0.043(3) 0.069(3) 0.037(3) 0.006(2) 0.002(2) 0.004(2)
O64 0.047(3) 0.068(3) 0.039(3) -0.005(2) 0.005(2) 0.001(2)
O65 0.052(3) 0.069(3) 0.032(2) 0.000(2) 0.003(2) 0.000(3)
C61 0.051(4) 0.057(4) 0.043(4) -0.002(4) 0.001(4) -0.003(4)
C62 0.052(4) 0.062(5) 0.043(4) -0.005(4) 0.000(4) -0.004(4)
C63 0.065(5) 0.062(5) 0.036(4) 0.006(3) 0.003(4) 0.010(4)
C64 0.044(4) 0.065(5) 0.039(4) -0.006(4) 0.004(3) 0.002(4)
C65 0.043(4) 0.059(4) 0.041(4) 0.000(3) -0.002(3) 0.003(3)
C66 0.099(7) 0.061(5) 0.067(6) 0.001(5) -0.002(5) -0.017(5)
C67 0.077(6) 0.098(6) 0.063(6) 0.037(5) -0.021(5) -0.011(5)
C68 0.049(4) 0.058(4) 0.041(4) 0.000(3) 0.007(3) 0.010(4)
C69 0.044(4) 0.072(5) 0.029(4) 0.003(3) -0.002(3) 0.002(4)
C70 0.042(4) 0.055(4) 0.032(4) 0.000(3) 0.005(3) 0.001(3)
C71 0.040(4) 0.055(4) 0.032(3) 0.002(3) 0.004(3) 0.003(3)
C72 0.039(4) 0.062(5) 0.027(3) 0.001(3) 0.004(3) 0.000(3)
C73 0.048(5) 0.061(5) 0.033(4) -0.003(3) -0.001(3) 0.006(4)
C74 0.048(4) 0.056(4) 0.046(4) -0.004(3) 0.008(4) 0.005(4)
C75 0.035(4) 0.064(5) 0.050(4) 0.006(4) 0.002(4) 0.004(4)
C76 0.043(4) 0.070(5) 0.037(4) 0.002(4) 0.004(3) -0.005(4)
C77 0.055(5) 0.070(5) 0.039(4) 0.003(4) 0.001(4) 0.000(4)
C78 0.068(5) 0.069(6) 0.044(4) 0.001(4) -0.009(4) -0.008(4)
C79 0.063(5) 0.070(5) 0.045(5) -0.002(4) 0.005(4) 0.000(4)
C80 0.063(5) 0.074(6) 0.037(4) 0.003(4) -0.005(4) -0.004(4)
C81 0.053(5) 0.061(5) 0.035(4) -0.001(3) -0.003(3) -0.003(4)
C82 0.089(7) 0.067(5) 0.053(5) -0.008(4) -0.003(5) -0.004(5)
C83 0.241(19) 0.076(7) 0.123(11) -0.019(7) -0.040(12) -0.015(9)
C84 0.126(11) 0.073(7) 0.27(2) -0.048(10) -0.054(13) 0.020(7)
C85 0.116(10) 0.091(7) 0.145(11) -0.006(8) -0.002(9) -0.011(7)
C86 0.041(4) 0.067(5) 0.041(4) -0.005(3) 0.000(4) 0.001(4)
C87 0.041(4) 0.119(7) 0.037(4) -0.003(4) -0.002(4) 0.003(5)
C88 0.042(5) 0.139(8) 0.048(5) -0.005(5) -0.009(4) 0.006(5)
C89 0.036(4) 0.087(6) 0.055(5) 0.002(4) 0.001(4) -0.004(4)
C90 0.045(4) 0.068(5) 0.041(4) 0.001(4) -0.004(4) -0.004(4)
C91 0.036(4) 0.066(5) 0.037(4) 0.002(3) -0.007(3) -0.002(3)
C92 0.048(5) 0.094(6) 0.055(5) 0.004(5) -0.001(4) 0.006(4)
C93 0.051(5) 0.120(8) 0.060(5) 0.011(5) 0.007(4) 0.017(5)
C94 0.044(5) 0.136(9) 0.100(8) -0.018(7) 0.000(5) -0.010(6)
C95 0.055(5) 0.114(7) 0.056(5) 0.004(5) 0.010(4) 0.017(5)
C96 0.044(4) 0.053(4) 0.038(4) -0.004(3) -0.006(3) 0.003(3)
C97 0.045(4) 0.062(5) 0.035(4) 0.004(3) -0.001(3) 0.006(4)
C98 0.048(4) 0.067(5) 0.043(4) -0.012(4) -0.004(4) 0.006(4)
C99 0.044(4) 0.063(5) 0.040(4) -0.002(4) -0.006(4) 0.000(4)
C100 0.045(4) 0.069(5) 0.040(4) 0.008(4) -0.001(3) -0.003(4)
C101 0.035(4) 0.066(5) 0.039(4) 0.000(4) 0.006(3) 0.005(3)
C102 0.059(5) 0.066(5) 0.045(4) -0.014(4) -0.006(4) 0.012(4)
C103 0.071(6) 0.065(5) 0.087(7) -0.003(5) -0.011(5) 0.004(5)
C104 0.096(7) 0.065(5) 0.060(5) 0.009(4) -0.020(5) -0.006(5)
C105 0.067(5) 0.075(5) 0.053(5) -0.001(4) -0.005(4) 0.001(4)
C106 0.049(5) 0.061(4) 0.043(4) -0.002(4) -0.005(4) 0.005(4)
C107 0.036(4) 0.069(5) 0.057(5) -0.005(4) -0.006(4) 0.001(4)
C108 0.038(4) 0.065(5) 0.083(6) -0.018(5) -0.020(4) 0.004(4)
C109 0.063(5) 0.059(5) 0.053(5) -0.008(4) -0.018(4) 0.018(4)
C110 0.069(6) 0.069(5) 0.044(4) -0.001(4) -0.015(4) 0.007(5)
C111 0.049(4) 0.071(5) 0.045(5) 0.006(4) -0.004(4) 0.005(4)
C112 0.089(7) 0.066(5) 0.073(6) -0.016(5) -0.047(6) 0.010(5)
C113 0.073(7) 0.130(9) 0.120(9) -0.061(8) -0.023(7) 0.012(7)
C114 0.31(2) 0.085(8) 0.176(15) -0.017(8) -0.188(17) -0.005(11)
C115 0.111(8) 0.087(6) 0.062(6) -0.024(5) -0.011(6) -0.004(6)
C401 0.094(14) 0.102(14) 0.18(3) 0.014(15) 0.027(16) 0.041(12)
C402 0.24(4) 0.23(3) 0.11(2) 0.10(2) -0.03(2) 0.07(3)
C403 0.20(4) 0.36(5) 0.13(2) -0.10(3) -0.07(2) 0.21(4)
C404 0.073(14) 0.139(18) 0.16(2) -0.022(17) -0.034(14) 0.053(13)
C405 0.113(18) 0.21(3) 0.071(13) 0.002(17) -0.006(14) 0.11(2)
C406 0.22(3) 0.081(13) 0.079(14) -0.038(11) -0.068(19) 0.015(16)
C407 0.18(2) 0.19(2) 0.046(9) -0.053(12) -0.048(12) 0.118(19)
C408 1.7(4) 0.19(4) 0.35(8) -0.04(5) 0.72(17) -0.10(11)
C409 0.23(3) 0.068(14) 0.21(3) -0.008(17) 0.08(3) -0.01(2)
C410 0.27(5) 0.063(14) 0.12(2) 0.019(13) 0.07(3) -0.04(2)
O410 0.17(2) 0.25(3) 0.35(4) -0.05(3) 0.00(3) 0.01(2)
C411 0.16(2) 0.078(12) 0.076(13) 0.007(10) -0.003(14) -0.015(15)
C412 0.14(2) 0.131(19) 0.114(18) -0.028(15) 0.034(16) -0.008(17)

loop_
_atom_type_symbol
_atom_type_description
_atom_type_scat_dispersion_real
_atom_type_scat_dispersion_imag
_atom_type_scat_source
C C 0.0033 0.0016 'International Tables Vol C Tables 4.2.6.8 and 6.1.1.4'
H H 0.0000 0.0000 'International Tables Vol C Tables 4.2.6.8 and 6.1.1.4'
O O 0.0106 0.0060 'International Tables Vol C Tables 4.2.6.8 and 6.1.1.4'

loop_
_geom_angle_atom_site_label_1
_geom_angle_atom_site_label_2
_geom_angle_atom_site_label_3
_geom_angle
_geom_angle_site_symmetry_1
_geom_angle_site_symmetry_3
_geom_angle_publ_flag
C6 O1 C2 115.2(7) . . ?
C3 O2 C7 112.5(7) . . ?
C9A O3A C8 118.0(13) . . ?
O3A C9A H9A1 109.5 . . ?
O3A C9A H9A2 109.4 . . ?
H9A1 C9A H9A2 109.4 . . ?
O3A C9A H9A3 109.5 . . ?
H9A1 C9A H9A3 109.5 . . ?
H9A2 C9A H9A3 109.5 . . ?
C8 O3B C9B 109(3) . . ?
O3B C9B H9B1 109.6 . . ?
O3B C9B H9B2 109.4 . . ?
H9B1 C9B H9B2 109.4 . . ?
O3B C9B H9B3 109.5 . . ?
H9B1 C9B H9B3 109.6 . . ?
H9B2 C9B H9B3 109.4 . . ?
C1 O4 C64 119.4(5) . . ?
C5 O5 C1 112.9(5) . . ?
O4 C1 O5 112.7(6) . . ?
O4 C1 C2 110.2(6) . . ?
O5 C1 C2 108.0(6) . . ?
O4 C1 H1 108.6 . . ?
O5 C1 H1 108.6 . . ?
C2 C1 H1 108.6 . . ?
O1 C2 C3 106.8(6) . . ?
O1 C2 C1 111.9(6) . . ?
C3 C2 C1 108.0(6) . . ?
O1 C2 H2 110.0 . . ?
C3 C2 H2 110.0 . . ?
C1 C2 H2 110.0 . . ?
O2 C3 C4 105.8(6) . . ?
O2 C3 C2 109.6(6) . . ?
C4 C3 C2 111.0(6) . . ?
O2 C3 H3 110.1 . . ?
C4 C3 H3 110.1 . . ?
C2 C3 H3 110.1 . . ?
O14 C4 C3 109.5(6) . . ?
O14 C4 C5 105.1(6) . . ?
C3 C4 C5 113.8(6) . . ?
O14 C4 H4 109.4 . . ?
C3 C4 H4 109.4 . . ?
C5 C4 H4 109.4 . . ?
O5 C5 C8 108.0(7) . . ?
O5 C5 C4 112.0(6) . . ?
C8 C5 C4 111.9(7) . . ?
O5 C5 H5 108.3 . . ?
C8 C5 H5 108.3 . . ?
C4 C5 H5 108.3 . . ?
O1 C6 H6A 109.5 . . ?
O1 C6 H6B 109.5 . . ?
H6A C6 H6B 109.5 . . ?
O1 C6 H6C 109.5 . . ?
H6A C6 H6C 109.5 . . ?
H6B C6 H6C 109.5 . . ?
O2 C7 H7A 109.5 . . ?
O2 C7 H7B 109.5 . . ?
H7A C7 H7B 109.5 . . ?
O2 C7 H7C 109.5 . . ?
H7A C7 H7C 109.5 . . ?
H7B C7 H7C 109.5 . . ?
O3B C8 O3A 124.7(14) . . ?
O3B C8 C5 103.9(13) . . ?
O3A C8 C5 108.6(10) . . ?
O3B C8 H8A 14.9 . . ?
O3A C8 H8A 110.0 . . ?
C5 C8 H8A 110.0 . . ?
O3B C8 H8B 98.8 . . ?
O3A C8 H8B 110.0 . . ?
C5 C8 H8B 110.0 . . ?
H8A C8 H8B 108.3 . . ?
C16 O11 C12 115.1(7) . . ?
C13 O12 C17 114.6(7) . . ?
C18 O13 C19 111.8(6) . . ?
C11 O14 C4 115.7(6) . . ?
C11 O15 C15 113.8(6) . . ?
O15 C11 O14 111.8(6) . . ?
O15 C11 C12 110.5(6) . . ?
O14 C11 C12 108.0(6) . . ?
O15 C11 H11 108.8 . . ?
O14 C11 H11 108.8 . . ?
C12 C11 H11 108.8 . . ?
O11 C12 C11 110.8(7) . . ?
O11 C12 C13 111.4(7) . . ?
C11 C12 C13 112.2(6) . . ?
O11 C12 H12 107.4 . . ?
C11 C12 H12 107.4 . . ?
C13 C12 H12 107.4 . . ?
O12 C13 C14 110.3(7) . . ?
O12 C13 C12 108.1(6) . . ?
C14 C13 C12 111.5(7) . . ?
O12 C13 H13 109.0 . . ?
C14 C13 H13 109.0 . . ?
C12 C13 H13 109.0 . . ?
O24 C14 C13 108.7(7) . . ?
O24 C14 C15 112.2(6) . . ?
C13 C14 C15 109.7(6) . . ?
O24 C14 H14 108.7 . . ?
C13 C14 H14 108.7 . . ?
C15 C14 H14 108.7 . . ?
O15 C15 C18 107.6(6) . . ?
O15 C15 C14 109.9(6) . . ?
C18 C15 C14 116.1(7) . . ?
O15 C15 H15 107.6 . . ?
C18 C15 H15 107.6 . . ?
C14 C15 H15 107.6 . . ?
O11 C16 H16A 109.5 . . ?
O11 C16 H16B 109.5 . . ?
H16A C16 H16B 109.5 . . ?
O11 C16 H16C 109.4 . . ?
H16A C16 H16C 109.5 . . ?
H16B C16 H16C 109.5 . . ?
O12 C17 H17A 109.5 . . ?
O12 C17 H17B 109.5 . . ?
H17A C17 H17B 109.5 . . ?
O12 C17 H17C 109.5 . . ?
H17A C17 H17C 109.5 . . ?
H17B C17 H17C 109.5 . . ?
O13 C18 C15 110.8(6) . . ?
O13 C18 H18A 109.5 . . ?
C15 C18 H18A 109.5 . . ?
O13 C18 H18B 109.5 . . ?
C15 C18 H18B 109.5 . . ?
H18A C18 H18B 108.1 . . ?
O13 C19 H19A 109.5 . . ?
O13 C19 H19B 109.5 . . ?
H19A C19 H19B 109.5 . . ?
O13 C19 H19C 109.5 . . ?
H19A C19 H19C 109.5 . . ?
H19B C19 H19C 109.5 . . ?
C22 O21 C26 112.9(7) . . ?
C27 O22 C23 113.8(7) . . ?
C28 O23 C29 112.6(7) . . ?
C14 O24 C21 118.6(6) . . ?
C21 O25 C25 113.3(5) . . ?
O25 C21 O24 111.8(6) . . ?
O25 C21 C22 108.2(6) . . ?
O24 C21 C22 110.0(6) . . ?
O25 C21 H21 108.9 . . ?
O24 C21 H21 108.9 . . ?
C22 C21 H21 108.9 . . ?
O21 C22 C23 108.3(6) . . ?
O21 C22 C21 112.6(7) . . ?
C23 C22 C21 110.1(6) . . ?
O21 C22 H22 108.6 . . ?
C23 C22 H22 108.6 . . ?
C21 C22 H22 108.6 . . ?
O22 C23 C24 108.5(7) . . ?
O22 C23 C22 107.8(6) . . ?
C24 C23 C22 110.2(6) . . ?
O22 C23 H23 110.1 . . ?
C24 C23 H23 110.1 . . ?
C22 C23 H23 110.1 . . ?
O34 C24 C25 111.1(6) . . ?
O34 C24 C23 107.5(6) . . ?
C25 C24 C23 112.6(7) . . ?
O34 C24 H24 108.5 . . ?
C25 C24 H24 108.5 . . ?
C23 C24 H24 108.5 . . ?
O25 C25 C28 105.6(6) . . ?
O25 C25 C24 109.2(6) . . ?
C28 C25 C24 115.5(7) . . ?
O25 C25 H25 108.8 . . ?
C28 C25 H25 108.8 . . ?
C24 C25 H25 108.8 . . ?
O21 C26 H26A 109.5 . . ?
O21 C26 H26B 109.5 . . ?
H26A C26 H26B 109.5 . . ?
O21 C26 H26C 109.5 . . ?
H26A C26 H26C 109.5 . . ?
H26B C26 H26C 109.5 . . ?
O22 C27 H27A 109.5 . . ?
O22 C27 H27B 109.5 . . ?
H27A C27 H27B 109.5 . . ?
O22 C27 H27C 109.5 . . ?
H27A C27 H27C 109.5 . . ?
H27B C27 H27C 109.5 . . ?
O23 C28 C25 109.7(7) . . ?
O23 C28 H28A 109.7 . . ?
C25 C28 H28A 109.7 . . ?
O23 C28 H28B 109.7 . . ?
C25 C28 H28B 109.7 . . ?
H28A C28 H28B 108.2 . . ?
O23 C29 H29A 109.5 . . ?
O23 C29 H29B 109.5 . . ?
H29A C29 H29B 109.5 . . ?
O23 C29 H29C 109.5 . . ?
H29A C29 H29C 109.5 . . ?
H29B C29 H29C 109.5 . . ?
C32 O31 C36 113.0(6) . . ?
C37 O32 C33 114.6(7) . . ?
C38 O33A C39A 113.6(8) . . ?
O33A C39A H39A 109.5 . . ?
O33A C39A H39B 109.5 . . ?
H39A C39A H39B 109.5 . . ?
O33A C39A H39C 109.5 . . ?
H39A C39A H39C 109.5 . . ?
H39B C39A H39C 109.5 . . ?
C39B O33B C38 105(3) . . ?
O33B C39B H39D 109.5 . . ?
O33B C39B H39E 109.6 . . ?
H39D C39B H39E 109.4 . . ?
O33B C39B H39F 109.5 . . ?
H39D C39B H39F 109.4 . . ?
H39E C39B H39F 109.4 . . ?
C31 O34 C24 117.2(6) . . ?
C31 O35 C35 113.0(5) . . ?
O35 C31 O34 112.7(6) . . ?
O35 C31 C32 109.0(6) . . ?
O34 C31 C32 109.5(6) . . ?
O35 C31 H31 108.5 . . ?
O34 C31 H31 108.5 . . ?
C32 C31 H31 108.5 . . ?
O31 C32 C33 106.7(6) . . ?
O31 C32 C31 114.6(7) . . ?
C33 C32 C31 110.2(6) . . ?
O31 C32 H32 108.4 . . ?
C33 C32 H32 108.4 . . ?
C31 C32 H32 108.4 . . ?
O32 C33 C34 109.6(6) . . ?
O32 C33 C32 108.4(6) . . ?
C34 C33 C32 111.1(6) . . ?
O32 C33 H33 109.2 . . ?
C34 C33 H33 109.2 . . ?
C32 C33 H33 109.2 . . ?
O44 C34 C35 110.6(6) . . ?
O44 C34 C33 106.0(6) . . ?
C35 C34 C33 112.6(6) . . ?
O44 C34 H34 109.2 . . ?
C35 C34 H34 109.2 . . ?
C33 C34 H34 109.2 . . ?
O35 C35 C34 109.4(6) . . ?
O35 C35 C38 106.0(6) . . ?
C34 C35 C38 114.4(7) . . ?
O35 C35 H35 109.0 . . ?
C34 C35 H35 109.0 . . ?
C38 C35 H35 109.0 . . ?
O31 C36 H36A 109.5 . . ?
O31 C36 H36B 109.5 . . ?
H36A C36 H36B 109.5 . . ?
O31 C36 H36C 109.5 . . ?
H36A C36 H36C 109.5 . . ?
H36B C36 H36C 109.5 . . ?
O32 C37 H37A 109.5 . . ?
O32 C37 H37B 109.5 . . ?
H37A C37 H37B 109.5 . . ?
O32 C37 H37C 109.5 . . ?
H37A C37 H37C 109.5 . . ?
H37B C37 H37C 109.5 . . ?
O33B C38 O33A 110.2(15) . . ?
O33B C38 C35 116.2(13) . . ?
O33A C38 C35 114.9(7) . . ?
O33B C38 H38A 96.6 . . ?
O33A C38 H38A 108.5 . . ?
C35 C38 H38A 108.5 . . ?
O33B C38 H38B 11.3 . . ?
O33A C38 H38B 108.5 . . ?
C35 C38 H38B 108.5 . . ?
H38A C38 H38B 107.5 . . ?
C46 O41 C42 115.6(7) . . ?
C47 O42 C43 115.0(6) . . ?
C48 O43 C49 111.0(7) . . ?
C41 O44 C34 119.0(6) . . ?
C45 O45 C41 114.2(6) . . ?
O45 C41 O44 110.2(6) . . ?
O45 C41 C42 109.7(6) . . ?
O44 C41 C42 109.0(6) . . ?
O45 C41 H41 109.3 . . ?
O44 C41 H41 109.3 . . ?
C42 C41 H41 109.3 . . ?
O41 C42 C41 112.6(6) . . ?
O41 C42 C43 109.9(6) . . ?
C41 C42 C43 108.8(6) . . ?
O41 C42 H42 108.5 . . ?
C41 C42 H42 108.5 . . ?
C43 C42 H42 108.5 . . ?
O42 C43 C42 111.1(6) . . ?
O42 C43 C44 108.0(6) . . ?
C42 C43 C44 110.8(6) . . ?
O42 C43 H43 109.0 . . ?
C42 C43 H43 109.0 . . ?
C44 C43 H43 109.0 . . ?
O54 C44 C45 108.4(6) . . ?
O54 C44 C43 110.6(6) . . ?
C45 C44 C43 110.5(6) . . ?
O54 C44 H44 109.1 . . ?
C45 C44 H44 109.1 . . ?
C43 C44 H44 109.1 . . ?
O45 C45 C48 105.5(6) . . ?
O45 C45 C44 111.9(6) . . ?
C48 C45 C44 112.2(6) . . ?
O45 C45 H45 109.1 . . ?
C48 C45 H45 109.1 . . ?
C44 C45 H45 109.1 . . ?
O41 C46 H46A 109.5 . . ?
O41 C46 H46B 109.5 . . ?
H46A C46 H46B 109.5 . . ?
O41 C46 H46C 109.5 . . ?
H46A C46 H46C 109.5 . . ?
H46B C46 H46C 109.5 . . ?
O42 C47 H47A 109.5 . . ?
O42 C47 H47B 109.5 . . ?
H47A C47 H47B 109.5 . . ?
O42 C47 H47C 109.5 . . ?
H47A C47 H47C 109.5 . . ?
H47B C47 H47C 109.5 . . ?
O43 C48 C45 110.0(6) . . ?
O43 C48 H48A 109.7 . . ?
C45 C48 H48A 109.7 . . ?
O43 C48 H48B 109.7 . . ?
C45 C48 H48B 109.7 . . ?
H48A C48 H48B 108.2 . . ?
O43 C49 H49A 109.5 . . ?
O43 C49 H49B 109.5 . . ?
H49A C49 H49B 109.5 . . ?
O43 C49 H49C 109.5 . . ?
H49A C49 H49C 109.5 . . ?
H49B C49 H49C 109.5 . . ?
C56 O51 C52 114.0(7) . . ?
C53 O52 C57 114.5(7) . . ?
C58 O53 C59 116.6(5) . . ?
C51 O54 C44 115.9(5) . . ?
C51 O55 C55 114.8(5) . . ?
O55 C51 O54 113.0(6) . . ?
O55 C51 C52 109.1(6) . . ?
O54 C51 C52 109.8(6) . . ?
O55 C51 H51 108.3 . . ?
O54 C51 H51 108.3 . . ?
C52 C51 H51 108.3 . . ?
O51 C52 C51 109.0(6) . . ?
O51 C52 C53 109.6(7) . . ?
C51 C52 C53 111.7(6) . . ?
O51 C52 H52 108.9 . . ?
C51 C52 H52 108.9 . . ?
C53 C52 H52 108.8 . . ?
O52 C53 C52 108.2(6) . . ?
O52 C53 C54 110.0(6) . . ?
C52 C53 C54 109.9(6) . . ?
O52 C53 H53 109.6 . . ?
C52 C53 H53 109.6 . . ?
C54 C53 H53 109.6 . . ?
O64 C54 C55 113.9(6) . . ?
O64 C54 C53 103.7(6) . . ?
C55 C54 C53 111.2(6) . . ?
O64 C54 H54 109.3 . . ?
C55 C54 H54 109.3 . . ?
C53 C54 H54 109.3 . . ?
O55 C55 C58 106.3(6) . . ?
O55 C55 C54 109.1(6) . . ?
C58 C55 C54 113.7(6) . . ?
O55 C55 H55 109.2 . . ?
C58 C55 H55 109.2 . . ?
C54 C55 H55 109.2 . . ?
O51 C56 H56A 109.5 . . ?
O51 C56 H56B 109.5 . . ?
H56A C56 H56B 109.5 . . ?
O51 C56 H56C 109.5 . . ?
H56A C56 H56C 109.5 . . ?
H56B C56 H56C 109.5 . . ?
O52 C57 H57A 109.5 . . ?
O52 C57 H57B 109.5 . . ?
H57A C57 H57B 109.5 . . ?
O52 C57 H57C 109.5 . . ?
H57A C57 H57C 109.5 . . ?
H57B C57 H57C 109.5 . . ?
O53 C58 C55 106.7(6) . . ?
O53 C58 H58A 110.4 . . ?
C55 C58 H58A 110.4 . . ?
O53 C58 H58B 110.4 . . ?
C55 C58 H58B 110.4 . . ?
H58A C58 H58B 108.6 . . ?
O53 C59 C96 105.3(6) . . ?
O53 C59 C106 109.8(6) . . ?
C96 C59 C106 108.2(6) . . ?
O53 C59 C72 106.9(5) . . ?
C96 C59 C72 114.0(6) . . ?
C106 C59 C72 112.3(6) . . ?
C63 O61 C67 115.0(7) . . ?
C66 O62 C62 114.0(6) . . ?
C68 O63 C69 115.9(5) . . ?
C61 O64 C54 118.6(5) . . ?
C61 O65 C65 114.0(5) . . ?
O65 C61 O64 111.3(6) . . ?
O65 C61 C62 108.8(6) . . ?
O64 C61 C62 109.7(6) . . ?
O65 C61 H61 109.0 . . ?
O64 C61 H61 109.0 . . ?
C62 C61 H61 109.0 . . ?
O62 C62 C63 106.7(6) . . ?
O62 C62 C61 113.4(6) . . ?
C63 C62 C61 113.0(6) . . ?
O62 C62 H62 107.8 . . ?
C63 C62 H62 107.8 . . ?
C61 C62 H62 107.8 . . ?
O61 C63 C62 110.2(6) . . ?
O61 C63 C64 108.0(6) . . ?
C62 C63 C64 111.9(6) . . ?
O61 C63 H63 108.9 . . ?
C62 C63 H63 108.9 . . ?
C64 C63 H63 108.9 . . ?
O4 C64 C65 112.1(6) . . ?
O4 C64 C63 105.6(6) . . ?
C65 C64 C63 110.4(6) . . ?
O4 C64 H64 109.6 . . ?
C65 C64 H64 109.6 . . ?
C63 C64 H64 109.6 . . ?
O65 C65 C68 109.0(6) . . ?
O65 C65 C64 108.2(6) . . ?
C68 C65 C64 116.0(6) . . ?
O65 C65 H65 107.8 . . ?
C68 C65 H65 107.8 . . ?
C64 C65 H65 107.8 . . ?
O62 C66 H66A 109.5 . . ?
O62 C66 H66B 109.5 . . ?
H66A C66 H66B 109.5 . . ?
O62 C66 H66C 109.5 . . ?
H66A C66 H66C 109.5 . . ?
H66B C66 H66C 109.5 . . ?
O61 C67 H67A 109.5 . . ?
O61 C67 H67B 109.5 . . ?
H67A C67 H67B 109.5 . . ?
O61 C67 H67C 109.5 . . ?
H67A C67 H67C 109.5 . . ?
H67B C67 H67C 109.5 . . ?
O63 C68 C65 112.1(6) . . ?
O63 C68 H68A 109.2 . . ?
C65 C68 H68A 109.2 . . ?
O63 C68 H68B 109.2 . . ?
C65 C68 H68B 109.2 . . ?
H68A C68 H68B 107.9 . . ?
O63 C69 C76 110.1(6) . . ?
O63 C69 C70 106.7(6) . . ?
C76 C69 C70 117.1(6) . . ?
O63 C69 C86 105.7(6) . . ?
C76 C69 C86 105.8(6) . . ?
C70 C69 C86 111.0(6) . . ?
C75 C70 C71 119.0(7) . . ?
C75 C70 C69 117.6(6) . . ?
C71 C70 C69 123.3(6) . . ?
C70 C71 C72 121.6(7) . . ?
C70 C71 H71 119.2 . . ?
C72 C71 H71 119.2 . . ?
C73 C72 C71 117.9(6) . . ?
C73 C72 C59 121.5(6) . . ?
C71 C72 C59 119.9(6) . . ?
C74 C73 C72 121.4(7) . . ?
C74 C73 H73 119.3 . . ?
C72 C73 H73 119.3 . . ?
C73 C74 C75 119.1(7) . . ?
C73 C74 H74 120.5 . . ?
C75 C74 H74 120.5 . . ?
C70 C75 C74 121.1(7) . . ?
C70 C75 H75 119.5 . . ?
C74 C75 H75 119.5 . . ?
C77 C76 C81 116.3(7) . . ?
C77 C76 C69 120.1(7) . . ?
C81 C76 C69 123.4(7) . . ?
C78 C77 C76 122.7(7) . . ?
C78 C77 H77 118.6 . . ?
C76 C77 H77 118.6 . . ?
C77 C78 C79 121.2(7) . . ?
C77 C78 H78 119.4 . . ?
C79 C78 H78 119.4 . . ?
C78 C79 C80 115.8(7) . . ?
C78 C79 C82 122.3(7) . . ?
C80 C79 C82 121.8(7) . . ?
C81 C80 C79 121.4(7) . . ?
C81 C80 H80 119.3 . . ?
C79 C80 H80 119.3 . . ?
C80 C81 C76 122.5(7) . . ?
C80 C81 H81 118.8 . . ?
C76 C81 H81 118.8 . . ?
C83 C82 C84 113.4(12) . . ?
C83 C82 C85 101.0(11) . . ?
C84 C82 C85 110.2(11) . . ?
C83 C82 C79 113.0(8) . . ?
C84 C82 C79 110.3(8) . . ?
C85 C82 C79 108.4(8) . . ?
C82 C83 H83A 109.5 . . ?
C82 C83 H83B 109.5 . . ?
H83A C83 H83B 109.5 . . ?
C82 C83 H83C 109.5 . . ?
H83A C83 H83C 109.5 . . ?
H83B C83 H83C 109.5 . . ?
C82 C84 H84A 109.5 . . ?
C82 C84 H84B 109.4 . . ?
H84A C84 H84B 109.5 . . ?
C82 C84 H84C 109.5 . . ?
H84A C84 H84C 109.5 . . ?
H84B C84 H84C 109.5 . . ?
C82 C85 H85A 109.5 . . ?
C82 C85 H85B 109.5 . . ?
H85A C85 H85B 109.5 . . ?
C82 C85 H85C 109.5 . . ?
H85A C85 H85C 109.5 . . ?
H85B C85 H85C 109.5 . . ?
C91 C86 C87 119.2(7) . . ?
C91 C86 C69 120.1(6) . . ?
C87 C86 C69 120.6(6) . . ?
C86 C87 C88 119.4(7) . . ?
C86 C87 H87 120.3 . . ?
C88 C87 H87 120.3 . . ?
C87 C88 C89 122.7(7) . . ?
C87 C88 H88 118.6 . . ?
C89 C88 H88 118.6 . . ?
C90 C89 C88 116.5(7) . . ?
C90 C89 C92 123.7(7) . . ?
C88 C89 C92 119.8(7) . . ?
C89 C90 C91 120.7(7) . . ?
C89 C90 H90 119.6 . . ?
C91 C90 H90 119.6 . . ?
C86 C91 C90 121.2(7) . . ?
C86 C91 H91 119.4 . . ?
C90 C91 H91 119.4 . . ?
C95 C92 C93 107.5(8) . . ?
C95 C92 C89 111.2(7) . . ?
C93 C92 C89 108.7(7) . . ?
C95 C92 C94 109.3(8) . . ?
C93 C92 C94 110.7(8) . . ?
C89 C92 C94 109.3(7) . . ?
C92 C93 H93A 109.5 . . ?
C92 C93 H93B 109.5 . . ?
H93A C93 H93B 109.5 . . ?
C92 C93 H93C 109.5 . . ?
H93A C93 H93C 109.5 . . ?
H93B C93 H93C 109.5 . . ?
C92 C94 H94A 109.5 . . ?
C92 C94 H94B 109.5 . . ?
H94A C94 H94B 109.5 . . ?
C92 C94 H94C 109.5 . . ?
H94A C94 H94C 109.5 . . ?
H94B C94 H94C 109.5 . . ?
C92 C95 H95A 109.5 . . ?
C92 C95 H95B 109.5 . . ?
H95A C95 H95B 109.5 . . ?
C92 C95 H95C 109.5 . . ?
H95A C95 H95C 109.5 . . ?
H95B C95 H95C 109.5 . . ?
C97 C96 C101 118.2(7) . . ?
C97 C96 C59 120.3(6) . . ?
C101 C96 C59 121.3(6) . . ?
C96 C97 C98 120.1(7) . . ?
C96 C97 H97 120.0 . . ?
C98 C97 H97 120.0 . . ?
C97 C98 C99 122.6(7) . . ?
C97 C98 H98 118.7 . . ?
C99 C98 H98 118.7 . . ?
C98 C99 C100 115.1(7) . . ?
C98 C99 C102 124.1(7) . . ?
C100 C99 C102 120.8(7) . . ?
C101 C100 C99 122.7(7) . . ?
C101 C100 H100 118.6 . . ?
C99 C100 H100 118.6 . . ?
C100 C101 C96 121.2(7) . . ?
C100 C101 H101 119.4 . . ?
C96 C101 H101 119.4 . . ?
C99 C102 C104 107.9(6) . . ?
C99 C102 C103 113.8(7) . . ?
C104 C102 C103 108.7(7) . . ?
C99 C102 C105 109.1(6) . . ?
C104 C102 C105 109.5(7) . . ?
C103 C102 C105 107.8(6) . . ?
C102 C103 H10A 109.5 . . ?
C102 C103 H10B 109.5 . . ?
H10A C103 H10B 109.5 . . ?
C102 C103 H10C 109.5 . . ?
H10A C103 H10C 109.5 . . ?
H10B C103 H10C 109.5 . . ?
C102 C104 H10D 109.5 . . ?
C102 C104 H10E 109.5 . . ?
H10D C104 H10E 109.5 . . ?
C102 C104 H10F 109.5 . . ?
H10D C104 H10F 109.5 . . ?
H10E C104 H10F 109.5 . . ?
C102 C105 H10G 109.5 . . ?
C102 C105 H10H 109.5 . . ?
H10G C105 H10H 109.5 . . ?
C102 C105 H10I 109.5 . . ?
H10G C105 H10I 109.5 . . ?
H10H C105 H10I 109.5 . . ?
C107 C106 C111 117.6(7) . . ?
C107 C106 C59 123.3(7) . . ?
C111 C106 C59 119.0(7) . . ?
C106 C107 C108 119.7(8) . . ?
C106 C107 H107 120.1 . . ?
C108 C107 H107 120.1 . . ?
C109 C108 C107 122.4(8) . . ?
C109 C108 H108 118.8 . . ?
C107 C108 H108 118.8 . . ?
C108 C109 C110 117.5(7) . . ?
C108 C109 C112 122.1(8) . . ?
C110 C109 C112 120.3(8) . . ?
C111 C110 C109 121.7(8) . . ?
C111 C110 H110 119.1 . . ?
C109 C110 H110 119.1 . . ?
C110 C111 C106 121.1(8) . . ?
C110 C111 H111 119.4 . . ?
C106 C111 H111 119.4 . . ?
C113 C112 C115 106.9(8) . . ?
C113 C112 C109 113.5(9) . . ?
C115 C112 C109 110.3(8) . . ?
C113 C112 C114 107.6(11) . . ?
C115 C112 C114 111.2(11) . . ?
C109 C112 C114 107.5(7) . . ?
C112 C113 H11A 109.5 . . ?
C112 C113 H11B 109.5 . . ?
H11A C113 H11B 109.5 . . ?
C112 C113 H11C 109.5 . . ?
H11A C113 H11C 109.5 . . ?
H11B C113 H11C 109.5 . . ?
C112 C114 H11D 109.5 . . ?
C112 C114 H11E 109.5 . . ?
H11D C114 H11E 109.5 . . ?
C112 C114 H11F 109.5 . . ?
H11D C114 H11F 109.5 . . ?
H11E C114 H11F 109.5 . . ?
C112 C115 H11G 109.5 . . ?
C112 C115 H11H 109.5 . . ?
H11G C115 H11H 109.5 . . ?
C112 C115 H11I 109.5 . . ?
H11G C115 H11I 109.5 . . ?
H11H C115 H11I 109.5 . . ?
C402 C401 H40A 109.5 . . ?
C402 C401 H40B 109.5 . . ?
H40A C401 H40B 109.5 . . ?
C402 C401 H40C 109.4 . . ?
H40A C401 H40C 109.5 . . ?
H40B C401 H40C 109.5 . . ?
C401 C402 C403 125(3) . . ?
C401 C402 H40D 106.2 . . ?
C403 C402 H40D 106.1 . . ?
C401 C402 H40E 106.2 . . ?
C403 C402 H40E 106.2 . . ?
H40D C402 H40E 106.4 . . ?
C402 C403 C404 114(3) . . ?
C402 C403 H40F 108.9 . . ?
C404 C403 H40F 108.8 . . ?
C402 C403 H40G 108.8 . . ?
C404 C403 H40G 108.9 . . ?
H40F C403 H40G 107.7 . . ?
C405 C404 C403 119(2) . . ?
C405 C404 H40H 107.6 . . ?
C403 C404 H40H 107.7 . . ?
C405 C404 H40I 107.7 . . ?
C403 C404 H40I 107.6 . . ?
H40H C404 H40I 107.1 . . ?
C406 C405 C404 119(2) . . ?
C406 C405 H40J 107.6 . . ?
C404 C405 H40J 107.6 . . ?
C406 C405 H40K 107.8 . . ?
C404 C405 H40K 107.7 . . ?
H40J C405 H40K 107.1 . . ?
C405 C406 C407 132(2) . . ?
C405 C406 H40L 104.3 . . ?
C407 C406 H40L 104.2 . . ?
C405 C406 H40M 104.1 . . ?
C407 C406 H40M 104.1 . . ?
H40L C406 H40M 105.5 . . ?
C406 C407 H40N 109.4 . . ?
C406 C407 H40O 109.6 . . ?
H40N C407 H40O 109.5 . . ?
C406 C407 H40P 109.4 . . ?
H40N C407 H40P 109.5 . . ?
H40O C407 H40P 109.5 . . ?
C409 C408 H40Q 109.3 . . ?
C409 C408 H40R 109.5 . . ?
H40Q C408 H40R 109.5 . . ?
C409 C408 H40S 109.6 . . ?
H40Q C408 H40S 109.5 . . ?
H40R C408 H40S 109.5 . . ?
C410 C409 C408 128(4) . . ?
C410 C409 H40T 105.4 . . ?
C408 C409 H40T 105.4 . . ?
C410 C409 H40U 105.4 . . ?
C408 C409 H40U 105.5 . . ?
H40T C409 H40U 106.0 . . ?
O410 C410 C409 108(5) . . ?
O410 C410 C411 123(5) . . ?
C409 C410 C411 128(2) . . ?
C412 C411 C410 116(3) . . ?
C412 C411 H41A 108.3 . . ?
C410 C411 H41A 108.2 . . ?
C412 C411 H41B 108.3 . . ?
C410 C411 H41B 108.3 . . ?
H41A C411 H41B 107.4 . . ?
C411 C412 H41C 109.5 . . ?
C411 C412 H41D 109.5 . . ?
H41C C412 H41D 109.5 . . ?
C411 C412 H41E 109.4 . . ?
H41C C412 H41E 109.5 . . ?
H41D C412 H41E 109.5 . . ?
C502 C501 C510 47(6) . . ?
C502 C501 C509 45(5) . . ?
C510 C501 C509 78(3) . . ?
C502 C501 C503 8(6) . . ?
C510 C501 C503 47(3) . . ?
C509 C501 C503 52(2) . . ?
C501 C502 C503 166(10) . . ?
C501 C502 C509 106(8) . . ?
C503 C502 C509 86(6) . . ?
C501 C502 C510 104(8) . . ?
C503 C502 C510 75(6) . . ?
C509 C502 C510 116(6) . . ?
C502 C503 C504 143(7) . . ?
C502 C503 C510 58(5) . . ?
C504 C503 C510 133(6) . . ?
C502 C503 C509 51(4) . . ?
C504 C503 C509 93(5) . . ?
C510 C503 C509 88(4) . . ?
C502 C503 C501 6(4) . . ?
C504 C503 C501 149(5) . . ?
C510 C503 C501 58(4) . . ?
C509 C503 C501 56(3) . . ?
C503 C504 C505 128(6) . . ?
C506 C505 C504 151(4) . . ?
C505 C506 C507 150(4) . . ?
C508 C507 C506 167(5) . . ?
C507 C508 C514 92(5) . 3_456 ?
C502 C509 C503 43(3) . . ?
C502 C509 C501 29(4) . . ?
C503 C509 C501 72(3) . . ?
C502 C510 C503 47(3) . . ?
C502 C510 C511 139(5) . . ?
C503 C510 C511 121(4) . . ?
C502 C510 C501 29(3) . . ?
C503 C510 C501 75(4) . . ?
C511 C510 C501 138(4) . . ?
C512 C511 C510 126(4) . . ?
C513 C512 C511 121(3) . . ?
C512 C513 C514 127(4) . . ?
C513 C514 C508 100(4) . 3_556 ?
C530 C531 C532 117(3) . . ?

loop_
_geom_bond_atom_site_label_1
_geom_bond_atom_site_label_2
_geom_bond_distance
_geom_bond_site_symmetry_2
_geom_bond_publ_flag
O1 C6 1.365(11) . ?
O1 C2 1.425(9) . ?
O2 C3 1.440(9) . ?
O2 C7 1.441(12) . ?
O3A C9A 1.23(2) . ?
O3A C8 1.438(17) . ?
C9A H9A1 0.9600 . ?
C9A H9A2 0.9605 . ?
C9A H9A3 0.9594 . ?
O3B C8 1.58(3) . ?
O3B C9B 1.49(4) . ?
C9B H9B1 0.9589 . ?
C9B H9B2 0.9614 . ?
C9B H9B3 0.9600 . ?
O4 C1 1.382(9) . ?
O4 C64 1.434(9) . ?
O5 C5 1.421(9) . ?
O5 C1 1.421(9) . ?
C1 C2 1.537(11) . ?
C1 H1 0.9800 . ?
C2 C3 1.534(11) . ?
C2 H2 0.9800 . ?
C3 C4 1.495(11) . ?
C3 H3 0.9800 . ?
C4 O14 1.442(9) . ?
C4 C5 1.534(10) . ?
C4 H4 0.9800 . ?
C5 C8 1.492(12) . ?
C5 H5 0.9800 . ?
C6 H6A 0.9600 . ?
C6 H6B 0.9600 . ?
C6 H6C 0.9600 . ?
C7 H7A 0.9600 . ?
C7 H7B 0.9600 . ?
C7 H7C 0.9600 . ?
C8 H8A 0.9700 . ?
C8 H8B 0.9700 . ?
O11 C16 1.400(11) . ?
O11 C12 1.400(9) . ?
O12 C13 1.426(10) . ?
O12 C17 1.436(13) . ?
O13 C18 1.428(9) . ?
O13 C19 1.432(9) . ?
O14 C11 1.415(9) . ?
O15 C11 1.406(9) . ?
O15 C15 1.453(9) . ?
C11 C12 1.513(11) . ?
C11 H11 0.9800 . ?
C12 C13 1.524(12) . ?
C12 H12 0.9800 . ?
C13 C14 1.513(11) . ?
C13 H13 0.9800 . ?
C14 O24 1.408(9) . ?
C14 C15 1.520(11) . ?
C14 H14 0.9800 . ?
C15 C18 1.482(11) . ?
C15 H15 0.9800 . ?
C16 H16A 0.9600 . ?
C16 H16B 0.9600 . ?
C16 H16C 0.9600 . ?
C17 H17A 0.9600 . ?
C17 H17B 0.9600 . ?
C17 H17C 0.9600 . ?
C18 H18A 0.9700 . ?
C18 H18B 0.9700 . ?
C19 H19A 0.9600 . ?
C19 H19B 0.9600 . ?
C19 H19C 0.9600 . ?
O21 C22 1.409(10) . ?
O21 C26 1.444(11) . ?
O22 C27 1.409(12) . ?
O22 C23 1.431(10) . ?
O23 C28 1.417(10) . ?
O23 C29 1.424(10) . ?
O24 C21 1.416(9) . ?
O25 C21 1.415(9) . ?
O25 C25 1.463(9) . ?
C21 C22 1.521(11) . ?
C21 H21 0.9800 . ?
C22 C23 1.514(11) . ?
C22 H22 0.9800 . ?
C23 C24 1.503(11) . ?
C23 H23 0.9800 . ?
C24 O34 1.435(9) . ?
C24 C25 1.503(11) . ?
C24 H24 0.9800 . ?
C25 C28 1.502(11) . ?
C25 H25 0.9800 . ?
C26 H26A 0.9600 . ?
C26 H26B 0.9600 . ?
C26 H26C 0.9600 . ?
C27 H27A 0.9600 . ?
C27 H27B 0.9600 . ?
C27 H27C 0.9600 . ?
C28 H28A 0.9700 . ?
C28 H28B 0.9700 . ?
C29 H29A 0.9600 . ?
C29 H29B 0.9600 . ?
C29 H29C 0.9600 . ?
O31 C32 1.409(9) . ?
O31 C36 1.446(9) . ?
O32 C37 1.412(11) . ?
O32 C33 1.431(9) . ?
O33A C38 1.372(11) . ?
O33A C39A 1.404(13) . ?
C39A H39A 0.9600 . ?
C39A H39B 0.9601 . ?
C39A H39C 0.9599 . ?
O33B C39B 1.28(5) . ?
O33B C38 1.47(3) . ?
C39B H39D 0.9609 . ?
C39B H39E 0.9601 . ?
C39B H39F 0.9601 . ?
O34 C31 1.415(9) . ?
O35 C31 1.407(9) . ?
O35 C35 1.454(9) . ?
C31 C32 1.528(11) . ?
C31 H31 0.9800 . ?
C32 C33 1.522(10) . ?
C32 H32 0.9800 . ?
C33 C34 1.512(11) . ?
C33 H33 0.9800 . ?
C34 O44 1.429(9) . ?
C34 C35 1.505(11) . ?
C34 H34 0.9800 . ?
C35 C38 1.509(11) . ?
C35 H35 0.9800 . ?
C36 H36A 0.9600 . ?
C36 H36B 0.9600 . ?
C36 H36C 0.9600 . ?
C37 H37A 0.9600 . ?
C37 H37B 0.9600 . ?
C37 H37C 0.9600 . ?
C38 H38A 0.9700 . ?
C38 H38B 0.9700 . ?
O41 C46 1.339(12) . ?
O41 C42 1.409(10) . ?
O42 C47 1.411(9) . ?
O42 C43 1.431(9) . ?
O43 C48 1.402(9) . ?
O43 C49 1.457(12) . ?
O44 C41 1.426(9) . ?
O45 C45 1.411(9) . ?
O45 C41 1.421(9) . ?
C41 C42 1.508(11) . ?
C41 H41 0.9800 . ?
C42 C43 1.519(11) . ?
C42 H42 0.9800 . ?
C43 C44 1.525(10) . ?
C43 H43 0.9800 . ?
C44 O54 1.418(9) . ?
C44 C45 1.530(10) . ?
C44 H44 0.9800 . ?
C45 C48 1.507(11) . ?
C45 H45 0.9800 . ?
C46 H46A 0.9600 . ?
C46 H46B 0.9600 . ?
C46 H46C 0.9600 . ?
C47 H47A 0.9600 . ?
C47 H47B 0.9600 . ?
C47 H47C 0.9600 . ?
C48 H48A 0.9700 . ?
C48 H48B 0.9700 . ?
C49 H49A 0.9600 . ?
C49 H49B 0.9600 . ?
C49 H49C 0.9600 . ?
O51 C56 1.407(11) . ?
O51 C52 1.445(9) . ?
O52 C53 1.427(9) . ?
O52 C57 1.437(12) . ?
O53 C58 1.412(9) . ?
O53 C59 1.459(8) . ?
O54 C51 1.407(8) . ?
O55 C51 1.395(8) . ?
O55 C55 1.437(8) . ?
C51 C52 1.503(11) . ?
C51 H51 0.9800 . ?
C52 C53 1.515(12) . ?
C52 H52 0.9800 . ?
C53 C54 1.536(10) . ?
C53 H53 0.9800 . ?
C54 O64 1.444(9) . ?
C54 C55 1.527(11) . ?
C54 H54 0.9800 . ?
C55 C58 1.506(10) . ?
C55 H55 0.9800 . ?
C56 H56A 0.9600 . ?
C56 H56B 0.9600 . ?
C56 H56C 0.9600 . ?
C57 H57A 0.9600 . ?
C57 H57B 0.9600 . ?
C57 H57C 0.9600 . ?
C58 H58A 0.9700 . ?
C58 H58B 0.9700 . ?
C59 C96 1.524(11) . ?
C59 C106 1.525(10) . ?
C59 C72 1.539(10) . ?
O61 C63 1.417(9) . ?
O61 C67 1.439(10) . ?
O62 C66 1.391(10) . ?
O62 C62 1.430(9) . ?
O63 C68 1.439(8) . ?
O63 C69 1.456(8) . ?
O64 C61 1.410(9) . ?
O65 C61 1.403(9) . ?
O65 C65 1.440(8) . ?
C61 C62 1.527(10) . ?
C61 H61 0.9800 . ?
C62 C63 1.508(10) . ?
C62 H62 0.9800 . ?
C63 C64 1.552(11) . ?
C63 H63 0.9800 . ?
C64 C65 1.510(10) . ?
C64 H64 0.9800 . ?
C65 C68 1.495(10) . ?
C65 H65 0.9800 . ?
C66 H66A 0.9600 . ?
C66 H66B 0.9600 . ?
C66 H66C 0.9600 . ?
C67 H67A 0.9600 . ?
C67 H67B 0.9600 . ?
C67 H67C 0.9600 . ?
C68 H68A 0.9700 . ?
C68 H68B 0.9700 . ?
C69 C76 1.534(11) . ?
C69 C70 1.532(10) . ?
C69 C86 1.549(10) . ?
C70 C75 1.363(10) . ?
C70 C71 1.385(10) . ?
C71 C72 1.396(10) . ?
C71 H71 0.9300 . ?
C72 C73 1.384(10) . ?
C73 C74 1.376(10) . ?
C73 H73 0.9300 . ?
C74 C75 1.397(10) . ?
C74 H74 0.9300 . ?
C75 H75 0.9300 . ?
C76 C77 1.381(10) . ?
C76 C81 1.380(10) . ?
C77 C78 1.374(11) . ?
C77 H77 0.9300 . ?
C78 C79 1.398(11) . ?
C78 H78 0.9300 . ?
C79 C80 1.414(11) . ?
C79 C82 1.541(12) . ?
C80 C81 1.366(11) . ?
C80 H80 0.9300 . ?
C81 H81 0.9300 . ?
C82 C83 1.459(15) . ?
C82 C84 1.456(16) . ?
C82 C85 1.534(16) . ?
C83 H83A 0.9600 . ?
C83 H83B 0.9600 . ?
C83 H83C 0.9600 . ?
C84 H84A 0.9600 . ?
C84 H84B 0.9600 . ?
C84 H84C 0.9600 . ?
C85 H85A 0.9600 . ?
C85 H85B 0.9600 . ?
C85 H85C 0.9600 . ?
C86 C91 1.373(10) . ?
C86 C87 1.378(10) . ?
C87 C88 1.381(11) . ?
C87 H87 0.9300 . ?
C88 C89 1.408(11) . ?
C88 H88 0.9300 . ?
C89 C90 1.381(11) . ?
C89 C92 1.540(11) . ?
C90 C91 1.403(10) . ?
C90 H90 0.9300 . ?
C91 H91 0.9300 . ?
C92 C95 1.519(12) . ?
C92 C93 1.532(13) . ?
C92 C94 1.537(13) . ?
C93 H93A 0.9600 . ?
C93 H93B 0.9600 . ?
C93 H93C 0.9600 . ?
C94 H94A 0.9600 . ?
C94 H94B 0.9600 . ?
C94 H94C 0.9600 . ?
C95 H95A 0.9600 . ?
C95 H95B 0.9600 . ?
C95 H95C 0.9600 . ?
C96 C97 1.381(10) . ?
C96 C101 1.390(10) . ?
C97 C98 1.396(11) . ?
C97 H97 0.9300 . ?
C98 C99 1.406(11) . ?
C98 H98 0.9300 . ?
C99 C100 1.400(11) . ?
C99 C102 1.514(11) . ?
C100 C101 1.368(10) . ?
C100 H100 0.9300 . ?
C101 H101 0.9300 . ?
C102 C104 1.518(11) . ?
C102 C103 1.512(12) . ?
C102 C105 1.540(12) . ?
C103 H10A 0.9600 . ?
C103 H10B 0.9600 . ?
C103 H10C 0.9600 . ?
C104 H10D 0.9600 . ?
C104 H10E 0.9600 . ?
C104 H10F 0.9600 . ?
C105 H10G 0.9600 . ?
C105 H10H 0.9600 . ?
C105 H10I 0.9600 . ?
C106 C107 1.378(11) . ?
C106 C111 1.416(11) . ?
C107 C108 1.415(11) . ?
C107 H107 0.9300 . ?
C108 C109 1.367(12) . ?
C108 H108 0.9300 . ?
C109 C110 1.384(12) . ?
C109 C112 1.537(11) . ?
C110 C111 1.369(11) . ?
C110 H110 0.9300 . ?
C111 H111 0.9300 . ?
C112 C113 1.494(16) . ?
C112 C115 1.515(14) . ?
C112 C114 1.539(15) . ?
C113 H11A 0.9600 . ?
C113 H11B 0.9600 . ?
C113 H11C 0.9600 . ?
C114 H11D 0.9600 . ?
C114 H11E 0.9600 . ?
C114 H11F 0.9600 . ?
C115 H11G 0.9600 . ?
C115 H11H 0.9600 . ?
C115 H11I 0.9600 . ?
C401 C402 1.33(3) . ?
C401 H40A 0.9600 . ?
C401 H40B 0.9600 . ?
C401 H40C 0.9600 . ?
C402 C403 1.36(5) . ?
C402 H40D 0.9700 . ?
C402 H40E 0.9700 . ?
C403 C404 1.54(5) . ?
C403 H40F 0.9700 . ?
C403 H40G 0.9700 . ?
C404 C405 1.45(3) . ?
C404 H40H 0.9700 . ?
C404 H40I 0.9700 . ?
C405 C406 1.31(3) . ?
C405 H40J 0.9700 . ?
C405 H40K 0.9700 . ?
C406 C407 1.75(3) . ?
C406 H40L 0.9700 . ?
C406 H40M 0.9700 . ?
C407 H40N 0.9600 . ?
C407 H40O 0.9600 . ?
C407 H40P 0.9600 . ?
C408 C409 1.86(15) . ?
C408 H40Q 0.9600 . ?
C408 H40R 0.9600 . ?
C408 H40S 0.9600 . ?
C409 C410 1.38(5) . ?
C409 H40T 0.9700 . ?
C409 H40U 0.9700 . ?
C410 O410 1.06(4) . ?
C410 C411 1.48(5) . ?
C411 C412 1.24(3) . ?
C411 H41A 0.9700 . ?
C411 H41B 0.9700 . ?
C412 H41C 0.9600 . ?
C412 H41D 0.9600 . ?
C412 H41E 0.9600 . ?
C501 C502 0.88(7) . ?
C501 C510 1.77(8) . ?
C501 C509 1.74(6) . ?
C501 C503 2.00(8) . ?
C502 C503 1.14(7) . ?
C502 C509 1.29(6) . ?
C502 C510 1.33(7) . ?
C503 C504 1.46(7) . ?
C503 C510 1.52(7) . ?
C503 C509 1.66(7) . ?
C504 C505 1.70(8) . ?
C505 C506 1.52(6) . ?
C506 C507 1.85(7) . ?
C507 C508 1.48(7) . ?
C508 C514 1.21(5) 3_456 ?
C510 C511 1.46(5) . ?
C511 C512 1.36(4) . ?
C512 C513 1.24(4) . ?
C513 C514 1.40(5) . ?
C514 C508 1.21(5) 3_556 ?
C530 C531 1.40(5) . ?
C531 C532 1.41(4) . ?

loop_
_geom_torsion_atom_site_label_1
_geom_torsion_atom_site_label_2
_geom_torsion_atom_site_label_3
_geom_torsion_atom_site_label_4
_geom_torsion
_geom_torsion_site_symmetry_1
_geom_torsion_site_symmetry_2
_geom_torsion_site_symmetry_3
_geom_torsion_site_symmetry_4
_geom_torsion_publ_flag
C64 O4 C1 O5 -106.5(7) . . . . ?
C64 O4 C1 C2 132.8(6) . . . . ?
C5 O5 C1 O4 -55.8(8) . . . . ?
C5 O5 C1 C2 66.2(8) . . . . ?
C6 O1 C2 C3 165.9(8) . . . . ?
C6 O1 C2 C1 -76.1(9) . . . . ?
O4 C1 C2 O1 -57.3(8) . . . . ?
O5 C1 C2 O1 179.2(6) . . . . ?
O4 C1 C2 C3 59.9(7) . . . . ?
O5 C1 C2 C3 -63.6(7) . . . . ?
C7 O2 C3 C4 -145.3(8) . . . . ?
C7 O2 C3 C2 95.0(8) . . . . ?
O1 C2 C3 O2 -68.7(8) . . . . ?
C1 C2 C3 O2 170.7(6) . . . . ?
O1 C2 C3 C4 174.7(6) . . . . ?
C1 C2 C3 C4 54.2(8) . . . . ?
O2 C3 C4 O14 78.1(7) . . . . ?
C2 C3 C4 O14 -163.1(6) . . . . ?
O2 C3 C4 C5 -164.6(6) . . . . ?
C2 C3 C4 C5 -45.8(9) . . . . ?
C1 O5 C5 C8 -179.9(7) . . . . ?
C1 O5 C5 C4 -56.3(8) . . . . ?
O14 C4 C5 O5 165.3(6) . . . . ?
C3 C4 C5 O5 45.5(9) . . . . ?
O14 C4 C5 C8 -73.3(9) . . . . ?
C3 C4 C5 C8 166.9(8) . . . . ?
C9B O3B C8 O3A -61(3) . . . . ?
C9B O3B C8 C5 174(2) . . . . ?
C9A O3A C8 O3B 83(2) . . . . ?
C9A O3A C8 C5 -154.3(17) . . . . ?
O5 C5 C8 O3B 54.1(13) . . . . ?
C4 C5 C8 O3B -69.5(13) . . . . ?
O5 C5 C8 O3A -80.6(11) . . . . ?
C4 C5 C8 O3A 155.8(9) . . . . ?
C3 C4 O14 C11 -93.6(7) . . . . ?
C5 C4 O14 C11 143.8(6) . . . . ?
C15 O15 C11 O14 -61.3(8) . . . . ?
C15 O15 C11 C12 59.1(8) . . . . ?
C4 O14 C11 O15 -94.6(8) . . . . ?
C4 O14 C11 C12 143.6(6) . . . . ?
C16 O11 C12 C11 -136.4(9) . . . . ?
C16 O11 C12 C13 97.9(9) . . . . ?
O15 C11 C12 O11 -177.3(6) . . . . ?
O14 C11 C12 O11 -54.7(8) . . . . ?
O15 C11 C12 C13 -52.1(9) . . . . ?
O14 C11 C12 C13 70.5(8) . . . . ?
C17 O12 C13 C14 -106.3(8) . . . . ?
C17 O12 C13 C12 131.7(8) . . . . ?
O11 C12 C13 O12 -64.1(8) . . . . ?
C11 C12 C13 O12 171.0(6) . . . . ?
O11 C12 C13 C14 174.5(6) . . . . ?
C11 C12 C13 C14 49.6(9) . . . . ?
O12 C13 C14 O24 65.5(8) . . . . ?
C12 C13 C14 O24 -174.5(6) . . . . ?
O12 C13 C14 C15 -171.5(6) . . . . ?
C12 C13 C14 C15 -51.4(9) . . . . ?
C11 O15 C15 C18 170.7(6) . . . . ?
C11 O15 C15 C14 -62.0(8) . . . . ?
O24 C14 C15 O15 177.3(6) . . . . ?
C13 C14 C15 O15 56.3(8) . . . . ?
O24 C14 C15 C18 -60.3(9) . . . . ?
C13 C14 C15 C18 178.7(7) . . . . ?
C19 O13 C18 C15 173.6(7) . . . . ?
O15 C15 C18 O13 72.9(8) . . . . ?
C14 C15 C18 O13 -50.8(9) . . . . ?
C13 C14 O24 C21 -142.1(6) . . . . ?
C15 C14 O24 C21 96.4(8) . . . . ?
C25 O25 C21 O24 -57.6(8) . . . . ?
C25 O25 C21 C22 63.6(8) . . . . ?
C14 O24 C21 O25 -109.4(7) . . . . ?
C14 O24 C21 C22 130.3(7) . . . . ?
C26 O21 C22 C23 158.2(7) . . . . ?
C26 O21 C22 C21 -79.8(9) . . . . ?
O25 C21 C22 O21 179.4(6) . . . . ?
O24 C21 C22 O21 -58.2(8) . . . . ?
O25 C21 C22 C23 -59.7(8) . . . . ?
O24 C21 C22 C23 62.7(8) . . . . ?
C27 O22 C23 C24 -118.9(8) . . . . ?
C27 O22 C23 C22 121.8(8) . . . . ?
O21 C22 C23 O22 -64.2(8) . . . . ?
C21 C22 C23 O22 172.4(7) . . . . ?
O21 C22 C23 C24 177.5(6) . . . . ?
C21 C22 C23 C24 54.1(9) . . . . ?
O22 C23 C24 O34 68.1(8) . . . . ?
C22 C23 C24 O34 -174.1(6) . . . . ?
O22 C23 C24 C25 -169.2(6) . . . . ?
C22 C23 C24 C25 -51.4(9) . . . . ?
C21 O25 C25 C28 175.2(6) . . . . ?
C21 O25 C25 C24 -60.0(8) . . . . ?
O34 C24 C25 O25 173.2(6) . . . . ?
C23 C24 C25 O25 52.5(8) . . . . ?
O34 C24 C25 C28 -68.0(9) . . . . ?
C23 C24 C25 C28 171.3(7) . . . . ?
C29 O23 C28 C25 172.3(7) . . . . ?
O25 C25 C28 O23 73.7(8) . . . . ?
C24 C25 C28 O23 -47.1(9) . . . . ?
C25 C24 O34 C31 99.1(8) . . . . ?
C23 C24 O34 C31 -137.3(6) . . . . ?
C35 O35 C31 O34 -57.3(7) . . . . ?
C35 O35 C31 C32 64.5(7) . . . . ?
C24 O34 C31 O35 -104.3(7) . . . . ?
C24 O34 C31 C32 134.2(6) . . . . ?
C36 O31 C32 C33 166.1(6) . . . . ?
C36 O31 C32 C31 -71.6(8) . . . . ?
O35 C31 C32 O31 -178.2(6) . . . . ?
O34 C31 C32 O31 -54.5(8) . . . . ?
O35 C31 C32 C33 -57.8(8) . . . . ?
O34 C31 C32 C33 65.9(8) . . . . ?
C37 O32 C33 C34 -113.6(7) . . . . ?
C37 O32 C33 C32 124.9(7) . . . . ?
O31 C32 C33 O32 -63.9(8) . . . . ?
C31 C32 C33 O32 171.1(6) . . . . ?
O31 C32 C33 C34 175.6(6) . . . . ?
C31 C32 C33 C34 50.6(9) . . . . ?
O32 C33 C34 O44 70.2(7) . . . . ?
C32 C33 C34 O44 -170.0(6) . . . . ?
O32 C33 C34 C35 -168.8(6) . . . . ?
C32 C33 C34 C35 -48.9(9) . . . . ?
C31 O35 C35 C34 -61.6(8) . . . . ?
C31 O35 C35 C38 174.6(6) . . . . ?
O44 C34 C35 O35 170.7(5) . . . . ?
C33 C34 C35 O35 52.3(8) . . . . ?
O44 C34 C35 C38 -70.6(8) . . . . ?
C33 C34 C35 C38 171.0(7) . . . . ?
C39B O33B C38 O33A 135(2) . . . . ?
C39B O33B C38 C35 -92(2) . . . . ?
C39A O33A C38 O33B 49.8(14) . . . . ?
C39A O33A C38 C35 -83.8(10) . . . . ?
O35 C35 C38 O33B -55.9(17) . . . . ?
C34 C35 C38 O33B -176.5(15) . . . . ?
O35 C35 C38 O33A 74.9(8) . . . . ?
C34 C35 C38 O33A -45.7(10) . . . . ?
C35 C34 O44 C41 95.4(8) . . . . ?
C33 C34 O44 C41 -142.2(6) . . . . ?
C45 O45 C41 O44 -57.8(8) . . . . ?
C45 O45 C41 C42 62.2(7) . . . . ?
C34 O44 C41 O45 -108.1(7) . . . . ?
C34 O44 C41 C42 131.5(6) . . . . ?
C46 O41 C42 C41 -103.8(11) . . . . ?
C46 O41 C42 C43 134.8(10) . . . . ?
O45 C41 C42 O41 178.0(6) . . . . ?
O44 C41 C42 O41 -61.3(8) . . . . ?
O45 C41 C42 C43 -60.0(8) . . . . ?
O44 C41 C42 C43 60.8(7) . . . . ?
C47 O42 C43 C42 92.3(7) . . . . ?
C47 O42 C43 C44 -146.1(6) . . . . ?
O41 C42 C43 O42 -60.6(7) . . . . ?
C41 C42 C43 O42 175.7(6) . . . . ?
O41 C42 C43 C44 179.4(6) . . . . ?
C41 C42 C43 C44 55.7(7) . . . . ?
O42 C43 C44 O54 67.5(7) . . . . ?
C42 C43 C44 O54 -170.6(6) . . . . ?
O42 C43 C44 C45 -172.5(6) . . . . ?
C42 C43 C44 C45 -50.6(8) . . . . ?
C41 O45 C45 C48 -179.2(6) . . . . ?
C41 O45 C45 C44 -57.0(8) . . . . ?
O54 C44 C45 O45 171.4(6) . . . . ?
C43 C44 C45 O45 50.0(8) . . . . ?
O54 C44 C45 C48 -70.3(8) . . . . ?
C43 C44 C45 C48 168.4(7) . . . . ?
C49 O43 C48 C45 -179.6(8) . . . . ?
O45 C45 C48 O43 -74.5(8) . . . . ?
C44 C45 C48 O43 163.5(7) . . . . ?
C45 C44 O54 C51 149.5(6) . . . . ?
C43 C44 O54 C51 -89.2(7) . . . . ?
C55 O55 C51 O54 -59.5(8) . . . . ?
C55 O55 C51 C52 62.9(8) . . . . ?
C44 O54 C51 O55 -89.5(7) . . . . ?
C44 O54 C51 C52 148.5(6) . . . . ?
C56 O51 C52 C51 -127.1(8) . . . . ?
C56 O51 C52 C53 110.4(8) . . . . ?
O55 C51 C52 O51 -178.5(6) . . . . ?
O54 C51 C52 O51 -54.1(8) . . . . ?
O55 C51 C52 C53 -57.3(8) . . . . ?
O54 C51 C52 C53 67.1(8) . . . . ?
C57 O52 C53 C52 135.8(7) . . . . ?
C57 O52 C53 C54 -104.1(8) . . . . ?
O51 C52 C53 O52 -66.9(8) . . . . ?
C51 C52 C53 O52 172.2(6) . . . . ?
O51 C52 C53 C54 173.0(6) . . . . ?
C51 C52 C53 C54 52.1(9) . . . . ?
O52 C53 C54 O64 68.1(8) . . . . ?
C52 C53 C54 O64 -172.9(6) . . . . ?
O52 C53 C54 C55 -169.0(6) . . . . ?
C52 C53 C54 C55 -50.1(9) . . . . ?
C51 O55 C55 C58 176.0(6) . . . . ?
C51 O55 C55 C54 -60.9(7) . . . . ?
O64 C54 C55 O55 169.4(5) . . . . ?
C53 C54 C55 O55 52.7(8) . . . . ?
O64 C54 C55 C58 -72.0(8) . . . . ?
C53 C54 C55 C58 171.2(6) . . . . ?
C59 O53 C58 C55 -178.9(5) . . . . ?
O55 C55 C58 O53 -63.6(7) . . . . ?
C54 C55 C58 O53 176.3(6) . . . . ?
C58 O53 C59 C96 165.0(6) . . . . ?
C58 O53 C59 C106 -78.7(7) . . . . ?
C58 O53 C59 C72 43.4(8) . . . . ?
C55 C54 O64 C61 78.5(8) . . . . ?
C53 C54 O64 C61 -160.4(6) . . . . ?
C65 O65 C61 O64 -57.5(7) . . . . ?
C65 O65 C61 C62 63.5(7) . . . . ?
C54 O64 C61 O65 -104.4(7) . . . . ?
C54 O64 C61 C62 135.2(6) . . . . ?
C66 O62 C62 C63 165.1(7) . . . . ?
C66 O62 C62 C61 -69.9(9) . . . . ?
O65 C61 C62 O62 -173.4(5) . . . . ?
O64 C61 C62 O62 -51.5(8) . . . . ?
O65 C61 C62 C63 -51.8(8) . . . . ?
O64 C61 C62 C63 70.1(8) . . . . ?
C67 O61 C63 C62 115.5(7) . . . . ?
C67 O61 C63 C64 -122.1(7) . . . . ?
O62 C62 C63 O61 -68.8(8) . . . . ?
C61 C62 C63 O61 166.0(6) . . . . ?
O62 C62 C63 C64 171.0(6) . . . . ?
C61 C62 C63 C64 45.8(9) . . . . ?
C1 O4 C64 C65 99.2(7) . . . . ?
C1 O4 C64 C63 -140.6(6) . . . . ?
O61 C63 C64 O4 69.2(7) . . . . ?
C62 C63 C64 O4 -169.3(6) . . . . ?
O61 C63 C64 C65 -169.5(6) . . . . ?
C62 C63 C64 C65 -48.0(8) . . . . ?
C61 O65 C65 C68 166.2(6) . . . . ?
C61 O65 C65 C64 -66.9(7) . . . . ?
O4 C64 C65 O65 173.2(5) . . . . ?
C63 C64 C65 O65 55.8(7) . . . . ?
O4 C64 C65 C68 -64.0(8) . . . . ?
C63 C64 C65 C68 178.6(6) . . . . ?
C69 O63 C68 C65 -129.9(6) . . . . ?
O65 C65 C68 O63 72.4(7) . . . . ?
C64 C65 C68 O63 -50.0(8) . . . . ?
C68 O63 C69 C76 -60.7(8) . . . . ?
C68 O63 C69 C70 67.3(7) . . . . ?
C68 O63 C69 C86 -174.6(6) . . . . ?
O63 C69 C70 C75 72.6(8) . . . . ?
C76 C69 C70 C75 -163.6(6) . . . . ?
C86 C69 C70 C75 -42.0(9) . . . . ?
O63 C69 C70 C71 -101.8(7) . . . . ?
C76 C69 C70 C71 21.9(9) . . . . ?
C86 C69 C70 C71 143.6(7) . . . . ?
C75 C70 C71 C72 1.2(10) . . . . ?
C69 C70 C71 C72 175.6(6) . . . . ?
C70 C71 C72 C73 -0.1(10) . . . . ?
C70 C71 C72 C59 -171.0(6) . . . . ?
O53 C59 C72 C73 -97.5(7) . . . . ?
C96 C59 C72 C73 146.6(6) . . . . ?
C106 C59 C72 C73 23.0(9) . . . . ?
O53 C59 C72 C71 73.1(8) . . . . ?
C96 C59 C72 C71 -42.8(9) . . . . ?
C106 C59 C72 C71 -166.4(6) . . . . ?
C71 C72 C73 C74 -1.0(10) . . . . ?
C59 C72 C73 C74 169.8(6) . . . . ?
C72 C73 C74 C75 0.9(10) . . . . ?
C71 C70 C75 C74 -1.2(10) . . . . ?
C69 C70 C75 C74 -175.9(6) . . . . ?
C73 C74 C75 C70 0.2(11) . . . . ?
O63 C69 C76 C77 -25.0(9) . . . . ?
C70 C69 C76 C77 -147.0(7) . . . . ?
C86 C69 C76 C77 88.8(8) . . . . ?
O63 C69 C76 C81 159.7(7) . . . . ?
C70 C69 C76 C81 37.7(10) . . . . ?
C86 C69 C76 C81 -86.5(8) . . . . ?
C81 C76 C77 C78 1.2(11) . . . . ?
C69 C76 C77 C78 -174.5(7) . . . . ?
C76 C77 C78 C79 -2.6(13) . . . . ?
C77 C78 C79 C80 2.2(12) . . . . ?
C77 C78 C79 C82 179.9(8) . . . . ?
C78 C79 C80 C81 -0.6(12) . . . . ?
C82 C79 C80 C81 -178.3(8) . . . . ?
C79 C80 C81 C76 -0.7(12) . . . . ?
C77 C76 C81 C80 0.5(11) . . . . ?
C69 C76 C81 C80 176.0(7) . . . . ?
C78 C79 C82 C83 2.8(15) . . . . ?
C80 C79 C82 C83 -179.7(11) . . . . ?
C78 C79 C82 C84 130.9(12) . . . . ?
C80 C79 C82 C84 -51.5(13) . . . . ?
C78 C79 C82 C85 -108.4(10) . . . . ?
C80 C79 C82 C85 69.2(11) . . . . ?
O63 C69 C86 C91 -155.4(7) . . . . ?
C76 C69 C86 C91 87.8(8) . . . . ?
C70 C69 C86 C91 -40.1(10) . . . . ?
O63 C69 C86 C87 27.2(10) . . . . ?
C76 C69 C86 C87 -89.6(9) . . . . ?
C70 C69 C86 C87 142.5(7) . . . . ?
C91 C86 C87 C88 2.0(13) . . . . ?
C69 C86 C87 C88 179.4(8) . . . . ?
C86 C87 C88 C89 2.3(15) . . . . ?
C87 C88 C89 C90 -4.3(15) . . . . ?
C87 C88 C89 C92 177.9(9) . . . . ?
C88 C89 C90 C91 2.1(12) . . . . ?
C92 C89 C90 C91 179.8(8) . . . . ?
C87 C86 C91 C90 -4.2(12) . . . . ?
C69 C86 C91 C90 178.4(7) . . . . ?
C89 C90 C91 C86 2.1(12) . . . . ?
C90 C89 C92 C95 9.7(12) . . . . ?
C88 C89 C92 C95 -172.6(9) . . . . ?
C90 C89 C92 C93 127.9(9) . . . . ?
C88 C89 C92 C93 -54.4(11) . . . . ?
C90 C89 C92 C94 -111.1(9) . . . . ?
C88 C89 C92 C94 66.6(11) . . . . ?
O53 C59 C96 C97 31.3(8) . . . . ?
C106 C59 C96 C97 -86.1(8) . . . . ?
C72 C59 C96 C97 148.1(6) . . . . ?
O53 C59 C96 C101 -154.0(6) . . . . ?
C106 C59 C96 C101 88.6(8) . . . . ?
C72 C59 C96 C101 -37.1(9) . . . . ?
C101 C96 C97 C98 2.3(10) . . . . ?
C59 C96 C97 C98 177.2(6) . . . . ?
C96 C97 C98 C99 -2.3(11) . . . . ?
C97 C98 C99 C100 1.0(10) . . . . ?
C97 C98 C99 C102 -177.3(7) . . . . ?
C98 C99 C100 C101 0.3(10) . . . . ?
C102 C99 C100 C101 178.6(7) . . . . ?
C99 C100 C101 C96 -0.2(11) . . . . ?
C97 C96 C101 C100 -1.1(10) . . . . ?
C59 C96 C101 C100 -176.0(6) . . . . ?
C98 C99 C102 C104 115.4(8) . . . . ?
C100 C99 C102 C104 -62.8(9) . . . . ?
C98 C99 C102 C103 -5.3(10) . . . . ?
C100 C99 C102 C103 176.5(7) . . . . ?
C98 C99 C102 C105 -125.7(8) . . . . ?
C100 C99 C102 C105 56.1(9) . . . . ?
O53 C59 C106 C107 -7.6(10) . . . . ?
C96 C59 C106 C107 106.8(8) . . . . ?
C72 C59 C106 C107 -126.4(7) . . . . ?
O53 C59 C106 C111 175.6(6) . . . . ?
C96 C59 C106 C111 -70.0(8) . . . . ?
C72 C59 C106 C111 56.8(9) . . . . ?
C111 C106 C107 C108 -1.6(11) . . . . ?
C59 C106 C107 C108 -178.5(7) . . . . ?
C106 C107 C108 C109 1.2(12) . . . . ?
C107 C108 C109 C110 -0.3(12) . . . . ?
C107 C108 C109 C112 176.3(7) . . . . ?
C108 C109 C110 C111 -0.1(12) . . . . ?
C112 C109 C110 C111 -176.7(7) . . . . ?
C109 C110 C111 C106 -0.4(12) . . . . ?
C107 C106 C111 C110 1.3(11) . . . . ?
C59 C106 C111 C110 178.2(7) . . . . ?
C108 C109 C112 C113 8.2(11) . . . . ?
C110 C109 C112 C113 -175.3(8) . . . . ?
C108 C109 C112 C115 128.1(9) . . . . ?
C110 C109 C112 C115 -55.4(10) . . . . ?
C108 C109 C112 C114 -110.6(13) . . . . ?
C110 C109 C112 C114 65.9(14) . . . . ?
C401 C402 C403 C404 68(4) . . . . ?
C402 C403 C404 C405 175(3) . . . . ?
C403 C404 C405 C406 -179(3) . . . . ?
C404 C405 C406 C407 180.0(17) . . . . ?
C408 C409 C410 O410 -23(5) . . . . ?
C408 C409 C410 C411 170(3) . . . . ?
O410 C410 C411 C412 20(5) . . . . ?
C409 C410 C411 C412 -175(3) . . . . ?
C510 C501 C502 C503 87(43) . . . . ?
C509 C501 C502 C503 -150(47) . . . . ?
C510 C501 C502 C509 -123(8) . . . . ?
C503 C501 C502 C509 150(47) . . . . ?
C509 C501 C502 C510 123(8) . . . . ?
C503 C501 C502 C510 -87(43) . . . . ?
C501 C502 C503 C504 149(37) . . . . ?
C509 C502 C503 C504 -2(13) . . . . ?
C510 C502 C503 C504 -120(12) . . . . ?
C501 C502 C503 C510 -91(43) . . . . ?
C509 C502 C503 C510 118(5) . . . . ?
C501 C502 C503 C509 151(45) . . . . ?
C510 C502 C503 C509 -118(5) . . . . ?
C509 C502 C503 C501 -151(45) . . . . ?
C510 C502 C503 C501 91(43) . . . . ?
C510 C501 C503 C502 -85(43) . . . . ?
C509 C501 C503 C502 27(42) . . . . ?
C502 C501 C503 C504 -36(43) . . . . ?
C510 C501 C503 C504 -122(11) . . . . ?
C509 C501 C503 C504 -9(9) . . . . ?
C502 C501 C503 C510 85(43) . . . . ?
C509 C501 C503 C510 112(4) . . . . ?
C502 C501 C503 C509 -27(42) . . . . ?
C510 C501 C503 C509 -112(4) . . . . ?
C502 C503 C504 C505 -179(9) . . . . ?
C510 C503 C504 C505 89(10) . . . . ?
C509 C503 C504 C505 179(6) . . . . ?
C501 C503 C504 C505 -173(6) . . . . ?
C503 C504 C505 C506 -139(8) . . . . ?
C504 C505 C506 C507 -170(8) . . . . ?
C505 C506 C507 C508 -8(29) . . . . ?
C506 C507 C508 C514 96(22) . . . 3_456 ?
C501 C502 C509 C503 -173(11) . . . . ?
C510 C502 C509 C503 72(7) . . . . ?
C503 C502 C509 C501 173(11) . . . . ?
C510 C502 C509 C501 -115(11) . . . . ?
C504 C503 C509 C502 179(8) . . . . ?
C510 C503 C509 C502 -49(5) . . . . ?
C501 C503 C509 C502 4(6) . . . . ?
C502 C503 C509 C501 -4(6) . . . . ?
C504 C503 C509 C501 175(5) . . . . ?
C510 C503 C509 C501 -52(4) . . . . ?
C510 C501 C509 C502 39(7) . . . . ?
C503 C501 C509 C502 -5(8) . . . . ?
C502 C501 C509 C503 5(8) . . . . ?
C510 C501 C509 C503 44(3) . . . . ?
C501 C502 C510 C503 166(10) . . . . ?
C509 C502 C510 C503 -78(7) . . . . ?
C501 C502 C510 C511 -104(9) . . . . ?
C503 C502 C510 C511 90(8) . . . . ?
C509 C502 C510 C511 12(12) . . . . ?
C503 C502 C510 C501 -166(10) . . . . ?
C509 C502 C510 C501 116(11) . . . . ?
C504 C503 C510 C502 136(10) . . . . ?
C509 C503 C510 C502 43(4) . . . . ?
C501 C503 C510 C502 -7(5) . . . . ?
C502 C503 C510 C511 -130(6) . . . . ?
C504 C503 C510 C511 5(11) . . . . ?
C509 C503 C510 C511 -87(5) . . . . ?
C501 C503 C510 C511 -137(5) . . . . ?
C502 C503 C510 C501 7(5) . . . . ?
C504 C503 C510 C501 143(8) . . . . ?
C509 C503 C510 C501 50(3) . . . . ?
C509 C501 C510 C502 -37(7) . . . . ?
C503 C501 C510 C502 11(8) . . . . ?
C502 C501 C510 C503 -11(8) . . . . ?
C509 C501 C510 C503 -48(3) . . . . ?
C502 C501 C510 C511 109(9) . . . . ?
C509 C501 C510 C511 72(6) . . . . ?
C503 C501 C510 C511 120(7) . . . . ?
C502 C510 C511 C512 -168(7) . . . . ?
C503 C510 C511 C512 -109(5) . . . . ?
C501 C510 C511 C512 148(5) . . . . ?
C510 C511 C512 C513 180(4) . . . . ?
C511 C512 C513 C514 -176(3) . . . . ?
C512 C513 C514 C508 -167(4) . . . 3_556 ?
